data_7239638
loop_
_publ_author_name
'Kianimehr, Ashkan'
'Akhbari, Kamran'
'White, Jonathan'
'Phuruangrat, Anukorn'

_publ_section_title
;
 The mechanochemical conversion of potassium coordination polymer
 nanostructures to interpenetrated sodium coordination polymers with
 halogen bond, metal--carbon and metal--metal interactions
;
_journal_issue 5
_journal_name_full CrystEngComm
_journal_page_first 888
_journal_page_last 894
_journal_paper_doi 10.1039/C9CE01861A
_journal_volume 22
_journal_year 2020
_chemical_formula_sum 'C102 H106 Cl4 Cu4 Mn2 N22 O29'
_chemical_formula_weight 2609.93
_space_group_IT_number 2
_space_group_name_Hall '-P 1'
_space_group_name_H-M_alt 'P -1'
_symmetry_cell_setting triclinic
_symmetry_space_group_name_H-M 'P -1'
_atom_sites_solution_hydrogens geom
_atom_sites_solution_primary direct
_atom_sites_solution_secondary difmap
_audit_block_doi 10.5517/cc6htbt
_audit_creation_method SHELXL-97
_audit_update_record
;
2002-09-18 deposited with the CCDC.	2019-12-16 downloaded from the CCDC.
;
_cell_angle_alpha 87.217(6)
_cell_angle_beta 75.768(6)
_cell_angle_gamma 78.204(7)
_cell_formula_units_Z 2
_cell_length_a 14.582(4)
_cell_length_b 15.677(5)
_cell_length_c 25.158(8)
_cell_measurement_temperature 293(2)
_cell_volume 5457(3)
_computing_cell_refinement 'Bruker SMART'
_computing_data_collection 'Bruker SMART'
_computing_data_reduction 'Bruker SHELXTL'
_computing_molecular_graphics 'Bruker SHELXTL'
_computing_publication_material 'Bruker SHELXTL'
_computing_structure_refinement 'SHELXL-97 (Sheldrick, 1997)'
_computing_structure_solution 'SHELXS-97 (Sheldrick, 1990)'
_diffrn_ambient_temperature 293(2)
_diffrn_measured_fraction_theta_full 0.989
_diffrn_measured_fraction_theta_max 0.989
_diffrn_measurement_device_type 'CCD area detector'
_diffrn_measurement_method 'phi and omega scans'
_diffrn_radiation_monochromator graphite
_diffrn_radiation_source 'fine-focus sealed tube'
_diffrn_radiation_type MoK\a
_diffrn_radiation_wavelength 0.71073
_diffrn_reflns_av_R_equivalents 0.0971
_diffrn_reflns_av_sigmaI/netI 0.3607
_diffrn_reflns_limit_h_max 17
_diffrn_reflns_limit_h_min -14
_diffrn_reflns_limit_k_max 18
_diffrn_reflns_limit_k_min -13
_diffrn_reflns_limit_l_max 29
_diffrn_reflns_limit_l_min -29
_diffrn_reflns_number 22598
_diffrn_reflns_theta_full 25.03
_diffrn_reflns_theta_max 25.03
_diffrn_reflns_theta_min 2.13
_exptl_absorpt_coefficient_mu 1.176
_exptl_absorpt_correction_T_max 0.7988
_exptl_absorpt_correction_T_min 0.7193
_exptl_absorpt_correction_type multi-scan
_exptl_absorpt_process_details SADABS
_exptl_crystal_density_diffrn 1.588
_exptl_crystal_density_method 'not measured'
_exptl_crystal_F_000 2676
_exptl_crystal_size_max 0.30
_exptl_crystal_size_mid 0.25
_exptl_crystal_size_min 0.20
_refine_diff_density_max 0.674
_refine_diff_density_min -0.766
_refine_diff_density_rms 0.119
_refine_ls_extinction_method none
_refine_ls_goodness_of_fit_ref 0.937
_refine_ls_hydrogen_treatment mixed
_refine_ls_matrix_type full
_refine_ls_number_parameters 1477
_refine_ls_number_reflns 19081
_refine_ls_number_restraints 17
_refine_ls_restrained_S_all 0.940
_refine_ls_R_factor_all 0.3005
_refine_ls_R_factor_gt 0.0834
_refine_ls_shift/su_max 0.048
_refine_ls_shift/su_mean 0.001
_refine_ls_structure_factor_coef Fsqd
_refine_ls_weighting_details 'calc w=1/[\s^2^(Fo^2^)+(0.0900P)^2^+0.0000P] where P=(Fo^2^+2Fc^2^)/3'
_refine_ls_weighting_scheme calc
_refine_ls_wR_factor_gt 0.1701
_refine_ls_wR_factor_ref 0.2585
_reflns_number_gt 5747
_reflns_number_total 19081
_reflns_threshold_expression >2sigma(I)
_cod_data_source_file c9ce01861a2.cif
_cod_data_source_block 010322a
_cod_depositor_comments
;
The following automatic conversions were performed:

data item '_exptl_absorpt_correction_type' value 'MULTI-SCAN' was
changed to 'multi-scan' in accordance with the
/home/data/users/saulius/crontab/automatic-downloads/rss-feeds/RSC/lib/dictionaries/cif_core.dic
dictionary named 'cif_core.dic' version 2.4.2 last updated on
2011-04-26.

data item '_symmetry_cell_setting' value 'Triclinic' was changed to
'triclinic' in accordance with the
/home/data/users/saulius/crontab/automatic-downloads/rss-feeds/RSC/lib/dictionaries/cif_core.dic
dictionary named 'cif_core.dic' version 2.4.2 last updated on
2011-04-26.

Automatic conversion script
Id: cif_fix_values 7556 2019-12-06 15:28:31Z antanas 

 Adding full bibliography for 7239638--7239639.cif.

 Adding full bibliography for 7239638--7239639.cif.
;
_cod_original_sg_symbol_H-M P-1
_cod_database_code 7239638

loop_
_symmetry_equiv_pos_as_xyz
'x, y, z'
'-x, -y, -z'

loop_
_atom_site_label
_atom_site_type_symbol
_atom_site_fract_x
_atom_site_fract_y
_atom_site_fract_z
_atom_site_U_iso_or_equiv
_atom_site_adp_type
_atom_site_occupancy
_atom_site_symmetry_multiplicity
_atom_site_calc_flag
_atom_site_refinement_flags
Cu1 Cu 0.82239(12) 1.01506(11) -0.06551(6) 0.0400(5) Uani 1 1 d .
Cu2 Cu 0.48457(11) 0.93244(11) 0.21691(6) 0.0409(5) Uani 1 1 d .
Cu3 Cu 0.46732(11) 0.58430(11) 0.28634(6) 0.0334(4) Uani 1 1 d .
Cu4 Cu 0.16711(11) 0.47380(11) 0.56521(6) 0.0361(5) Uani 1 1 d .
Mn1 Mn 0.78656(13) 0.74358(13) 0.07219(8) 0.0343(5) Uani 1 1 d .
Mn2 Mn 0.20708(12) 0.77325(13) 0.45010(8) 0.0298(5) Uani 1 1 d .
O1 O 0.7101(6) 0.8223(6) 0.0166(3) 0.042(2) Uani 1 1 d .
O2 O 0.8977(6) 0.7986(6) 0.0159(3) 0.040(2) Uani 1 1 d .
O3 O 0.6493(6) 0.7318(6) 0.1272(4) 0.045(2) Uani 1 1 d .
O4 O 0.7538(5) 0.8480(5) 0.1340(3) 0.039(2) Uani 1 1 d .
O5 O 0.861(2) 0.3975(11) 0.0655(13) 0.306(17) Uani 1 1 d .
O6 O 0.8505(9) 1.0003(8) -0.1614(4) 0.087(4) Uani 1 1 d .
O7 O 0.2114(6) 0.6849(6) 0.3823(3) 0.041(2) Uani 1 1 d .
O8 O 0.3370(6) 0.7807(6) 0.3876(3) 0.040(2) Uani 1 1 d .
O9 O 0.2867(5) 0.6702(5) 0.4926(3) 0.036(2) Uani 1 1 d .
O10 O 0.0988(5) 0.7096(5) 0.5004(3) 0.033(2) Uani 1 1 d .
O11 O 0.1570(8) 1.1001(7) 0.5251(5) 0.083(4) Uani 1 1 d .
O12 O 0.1278(8) 0.5014(8) 0.6598(5) 0.086(4) Uani 1 1 d .
H12C H 0.0706 0.5244 0.6765 0.104 Uiso 1 1 d R
N1 N 0.9135(8) 0.9120(7) -0.0468(4) 0.040(3) Uani 1 1 d .
N2 N 0.7306(8) 0.9333(7) -0.0473(4) 0.039(3) Uani 1 1 d .
N3 N 0.7068(9) 1.1157(8) -0.0585(4) 0.047(3) Uani 1 1 d .
N4 N 0.9227(9) 1.0877(8) -0.0729(4) 0.046(3) Uani 1 1 d .
N5 N 0.6217(7) 0.9303(7) 0.1938(4) 0.030(3) Uani 1 1 d .
N6 N 0.5136(7) 0.8182(7) 0.1831(4) 0.031(3) Uani 1 1 d .
N7 N 0.3575(8) 0.9226(8) 0.2575(5) 0.048(3) Uani 1 1 d .
N8 N 0.4529(8) 1.0590(8) 0.2223(4) 0.048(3) Uani 1 1 d .
N9 N 0.8787(8) 0.6450(8) 0.1163(5) 0.049(3) Uani 1 1 d .
N10 N 0.7952(9) 0.6139(9) 0.0387(5) 0.054(3) Uani 1 1 d .
N11 N 0.8277(14) 0.4724(11) 0.0469(10) 0.123(7) Uani 1 1 d .
N12 N 0.4548(6) 0.6969(6) 0.3185(4) 0.022(2) Uani 1 1 d .
N13 N 0.3303(7) 0.5987(7) 0.3150(4) 0.031(3) Uani 1 1 d .
N14 N 0.4852(8) 0.4580(8) 0.2803(4) 0.043(3) Uani 1 1 d .
N15 N 0.5960(7) 0.5808(7) 0.2428(4) 0.034(3) Uani 1 1 d .
N16 N 0.2642(6) 0.5488(7) 0.5494(4) 0.034(3) Uani 1 1 d .
N17 N 0.0802(7) 0.5843(7) 0.5509(4) 0.033(3) Uani 1 1 d .
N18 N 0.0643(8) 0.4050(7) 0.5730(4) 0.040(3) Uani 1 1 d .
N19 N 0.2771(8) 0.3693(7) 0.5590(4) 0.039(3) Uani 1 1 d .
N20 N 0.1138(7) 0.9001(7) 0.4287(4) 0.030(3) Uani 1 1 d .
N21 N 0.2324(7) 0.8791(6) 0.4956(4) 0.028(2) Uani 1 1 d .
N22 N 0.1987(8) 1.0178(8) 0.5219(5) 0.051(3) Uani 1 1 d .
C1 C 0.8677(9) 0.8573(9) -0.0141(5) 0.032(3) Uani 1 1 d .
C2 C 0.7587(9) 0.8716(8) -0.0129(5) 0.029(3) Uani 1 1 d .
C3 C 0.6374(9) 0.9455(10) -0.0576(5) 0.035(3) Uani 1 1 d .
C4 C 0.5978(10) 0.8743(10) -0.0653(5) 0.051(4) Uani 1 1 d .
H4A H 0.6323 0.8179 -0.0633 0.061 Uiso 1 1 calc R
C5 C 0.5077(10) 0.8879(11) -0.0761(5) 0.052(4) Uani 1 1 d .
H5A H 0.4818 0.8405 -0.0814 0.062 Uiso 1 1 calc R
C6 C 0.4564(10) 0.9700(12) -0.0789(6) 0.057(5) Uani 1 1 d .
H6A H 0.3947 0.9786 -0.0848 0.068 Uiso 1 1 calc R
C7 C 0.4957(10) 1.0393(10) -0.0732(6) 0.051(4) Uani 1 1 d .
H7A H 0.4597 1.0952 -0.0751 0.061 Uiso 1 1 calc R
C8 C 0.5878(10) 1.0298(9) -0.0647(5) 0.037(3) Uani 1 1 d .
C9 C 0.6230(9) 1.1066(9) -0.0598(5) 0.037(3) Uani 1 1 d .
H9A H 0.5773 1.1582 -0.0570 0.044 Uiso 1 1 calc R
C10 C 0.7238(12) 1.2040(10) -0.0541(6) 0.065(5) Uani 1 1 d .
H10A H 0.7331 1.2119 -0.0179 0.078 Uiso 1 1 calc R
H10B H 0.6676 1.2464 -0.0585 0.078 Uiso 1 1 calc R
C11 C 0.8116(13) 1.2195(10) -0.0971(7) 0.072(5) Uani 1 1 d .
H11A H 0.8150 1.1911 -0.1311 0.086 Uiso 1 1 calc R
H11B H 0.8069 1.2815 -0.1040 0.086 Uiso 1 1 calc R
C12 C 0.9009(12) 1.1837(10) -0.0772(7) 0.068(5) Uani 1 1 d .
H12A H 0.9554 1.2023 -0.1020 0.082 Uiso 1 1 calc R
H12B H 0.8935 1.2084 -0.0414 0.082 Uiso 1 1 calc R
C13 C 1.0107(11) 1.0577(10) -0.0740(5) 0.048(4) Uani 1 1 d .
H13A H 1.0490 1.0993 -0.0771 0.058 Uiso 1 1 calc R
C14 C 1.0611(9) 0.9669(10) -0.0713(5) 0.042(4) Uani 1 1 d .
C15 C 1.1616(11) 0.9544(11) -0.0832(6) 0.057(4) Uani 1 1 d .
H15A H 1.1915 1.0022 -0.0893 0.068 Uiso 1 1 calc R
C16 C 1.2165(10) 0.8715(12) -0.0860(6) 0.062(5) Uani 1 1 d .
H16A H 1.2834 0.8624 -0.0934 0.075 Uiso 1 1 calc R
C17 C 1.1712(10) 0.8048(10) -0.0778(5) 0.050(4) Uani 1 1 d .
H17A H 1.2087 0.7488 -0.0807 0.060 Uiso 1 1 calc R
C18 C 1.0704(9) 0.8135(9) -0.0651(5) 0.044(4) Uani 1 1 d .
H18A H 1.0422 0.7646 -0.0599 0.053 Uiso 1 1 calc R
C19 C 1.0152(9) 0.8949(9) -0.0605(5) 0.033(3) Uani 1 1 d .
C20 C 0.6667(9) 0.8656(9) 0.1615(5) 0.033(3) Uani 1 1 d .
C21 C 0.6063(9) 0.7977(9) 0.1568(5) 0.036(3) Uani 1 1 d .
C22 C 0.4472(9) 0.7634(10) 0.1822(5) 0.040(4) Uani 1 1 d .
C23 C 0.4682(11) 0.6900(10) 0.1516(6) 0.056(4) Uani 1 1 d .
H23A H 0.5293 0.6753 0.1282 0.067 Uiso 1 1 calc R
C24 C 0.4018(11) 0.6344(10) 0.1533(6) 0.057(4) Uani 1 1 d .
H24A H 0.4211 0.5830 0.1331 0.068 Uiso 1 1 calc R
C25 C 0.3089(11) 0.6566(12) 0.1849(7) 0.060(5) Uani 1 1 d .
H25A H 0.2641 0.6220 0.1853 0.072 Uiso 1 1 calc R
C26 C 0.2845(11) 0.7304(12) 0.2156(7) 0.064(5) Uani 1 1 d .
H26A H 0.2222 0.7445 0.2378 0.077 Uiso 1 1 calc R
C27 C 0.3495(10) 0.7880(11) 0.2156(6) 0.048(4) Uani 1 1 d .
C28 C 0.3138(10) 0.8620(12) 0.2528(6) 0.057(5) Uani 1 1 d .
H28A H 0.2523 0.8655 0.2755 0.069 Uiso 1 1 calc R
C29 C 0.3090(10) 0.9897(11) 0.3003(6) 0.065(5) Uani 1 1 d .
H29A H 0.3522 0.9948 0.3233 0.079 Uiso 1 1 calc R
H29B H 0.2519 0.9726 0.3233 0.079 Uiso 1 1 calc R
C30 C 0.2805(10) 1.0773(12) 0.2737(7) 0.069(5) Uani 1 1 d .
H30A H 0.2192 1.0787 0.2647 0.083 Uiso 1 1 calc R
H30B H 0.2699 1.1225 0.3008 0.083 Uiso 1 1 calc R
C31 C 0.3499(11) 1.1003(11) 0.2230(6) 0.073(5) Uani 1 1 d .
H31A H 0.3435 1.1631 0.2209 0.088 Uiso 1 1 calc R
H31B H 0.3336 1.0812 0.1910 0.088 Uiso 1 1 calc R
C32 C 0.5108(11) 1.1090(9) 0.2196(5) 0.049(4) Uani 1 1 d .
H32A H 0.4863 1.1685 0.2187 0.059 Uiso 1 1 calc R
C33 C 0.6146(11) 1.0815(10) 0.2177(5) 0.048(4) Uani 1 1 d .
C34 C 0.6600(15) 1.1449(12) 0.2313(6) 0.077(5) Uani 1 1 d .
H34A H 0.6261 1.2020 0.2377 0.092 Uiso 1 1 calc R
C35 C 0.7539(16) 1.1237(14) 0.2353(8) 0.091(6) Uani 1 1 d .
H35A H 0.7833 1.1660 0.2450 0.109 Uiso 1 1 calc R
C36 C 0.8035(12) 1.0415(13) 0.2253(6) 0.067(5) Uani 1 1 d .
H36A H 0.8669 1.0275 0.2288 0.080 Uiso 1 1 calc R
C37 C 0.7640(11) 0.9792(10) 0.2103(6) 0.052(4) Uani 1 1 d .
H37A H 0.8014 0.9236 0.2028 0.063 Uiso 1 1 calc R
C38 C 0.6671(10) 0.9953(10) 0.2056(5) 0.042(4) Uani 1 1 d .
C39 C 0.9162(10) 0.6650(11) 0.1555(6) 0.058(5) Uani 1 1 d .
H39A H 0.9115 0.7234 0.1632 0.069 Uiso 1 1 calc R
C40 C 0.9640(14) 0.5992(16) 0.1866(8) 0.095(7) Uani 1 1 d .
H40A H 0.9983 0.6140 0.2103 0.114 Uiso 1 1 calc R
C41 C 0.9581(16) 0.5161(16) 0.1809(9) 0.106(8) Uani 1 1 d .
H41A H 0.9790 0.4741 0.2050 0.127 Uiso 1 1 calc R
C42 C 0.9218(12) 0.4922(13) 0.1399(9) 0.095(7) Uani 1 1 d .
H42 H 0.9248 0.4339 0.1327 0.114 Uiso 1 1 calc R
C43 C 0.8782(11) 0.5621(11) 0.1078(8) 0.070(5) Uani 1 1 d .
C44 C 0.8345(12) 0.5499(11) 0.0639(8) 0.062(5) Uani 1 1 d .
C45 C 0.7858(17) 0.4792(12) 0.0014(10) 0.101(8) Uani 1 1 d .
C46 C 0.7542(12) 0.5800(12) -0.0041(7) 0.069(5) Uani 1 1 d .
C47 C 0.8610(18) 0.4416(13) -0.0509(11) 0.214(16) Uani 1 1 d .
H47A H 0.8791 0.3796 -0.0474 0.321 Uiso 1 1 calc R
H47B H 0.9170 0.4671 -0.0558 0.321 Uiso 1 1 calc R
H47C H 0.8335 0.4548 -0.0821 0.321 Uiso 1 1 calc R
C48 C 0.7071(17) 0.4314(15) 0.0095(10) 0.164(11) Uani 1 1 d .
H48A H 0.6583 0.4530 0.0417 0.246 Uiso 1 1 calc R
H48B H 0.7317 0.3705 0.0140 0.246 Uiso 1 1 calc R
H48C H 0.6798 0.4393 -0.0218 0.246 Uiso 1 1 calc R
C49 C 0.7948(17) 0.6241(13) -0.0598(7) 0.131(9) Uani 1 1 d .
H49A H 0.8631 0.6025 -0.0717 0.197 Uiso 1 1 calc R
H49B H 0.7825 0.6861 -0.0548 0.197 Uiso 1 1 calc R
H49C H 0.7637 0.6107 -0.0869 0.197 Uiso 1 1 calc R
C50 C 0.6441(11) 0.6161(14) 0.0126(8) 0.118(8) Uani 1 1 d .
H50A H 0.6167 0.5904 0.0467 0.177 Uiso 1 1 calc R
H50B H 0.6149 0.6021 -0.0153 0.177 Uiso 1 1 calc R
H50C H 0.6323 0.6783 0.0168 0.177 Uiso 1 1 calc R
C51 C 0.2949(9) 0.6648(8) 0.3507(5) 0.032(3) Uani 1 1 d .
C52 C 0.3674(8) 0.7207(8) 0.3530(5) 0.025(3) Uani 1 1 d .
C53 C 0.5294(8) 0.7463(9) 0.3158(5) 0.030(3) Uani 1 1 d .
C54 C 0.5154(9) 0.8257(8) 0.3426(5) 0.033(3) Uani 1 1 d .
H54A H 0.4548 0.8493 0.3643 0.040 Uiso 1 1 calc R
C55 C 0.5897(10) 0.8691(9) 0.3373(5) 0.047(4) Uani 1 1 d .
H55A H 0.5782 0.9231 0.3540 0.056 Uiso 1 1 calc R
C56 C 0.6812(9) 0.8338(10) 0.3075(5) 0.044(4) Uani 1 1 d .
H56A H 0.7325 0.8610 0.3067 0.053 Uiso 1 1 calc R
C57 C 0.6956(8) 0.7589(9) 0.2794(5) 0.038(4) Uani 1 1 d .
H57A H 0.7564 0.7372 0.2572 0.046 Uiso 1 1 calc R
C58 C 0.6216(8) 0.7136(9) 0.2827(5) 0.031(3) Uani 1 1 d .
C59 C 0.6453(10) 0.6379(10) 0.2455(5) 0.044(4) Uani 1 1 d .
H59A H 0.7049 0.6310 0.2204 0.053 Uiso 1 1 calc R
C60 C 0.6346(9) 0.5118(9) 0.2001(5) 0.045(4) Uani 1 1 d .
H60A H 0.6942 0.5233 0.1764 0.054 Uiso 1 1 calc R
H60B H 0.5887 0.5137 0.1777 0.054 Uiso 1 1 calc R
C61 C 0.6541(10) 0.4207(10) 0.2248(6) 0.058(4) Uani 1 1 d .
H61A H 0.6517 0.3784 0.1985 0.070 Uiso 1 1 calc R
H61B H 0.7190 0.4089 0.2304 0.070 Uiso 1 1 calc R
C62 C 0.5844(9) 0.4077(10) 0.2786(6) 0.055(4) Uani 1 1 d .
H62A H 0.5827 0.3463 0.2835 0.066 Uiso 1 1 calc R
H62B H 0.6068 0.4264 0.3085 0.066 Uiso 1 1 calc R
C63 C 0.4177(11) 0.4155(9) 0.2829(5) 0.046(4) Uani 1 1 d .
H63A H 0.4353 0.3550 0.2820 0.055 Uiso 1 1 calc R
C64 C 0.3130(12) 0.4544(9) 0.2875(6) 0.051(4) Uani 1 1 d .
C65 C 0.2594(13) 0.4002(12) 0.2767(7) 0.078(6) Uani 1 1 d .
H65A H 0.2870 0.3426 0.2666 0.094 Uiso 1 1 calc R
C66 C 0.1597(13) 0.4330(12) 0.2811(6) 0.066(5) Uani 1 1 d .
H66A H 0.1215 0.3952 0.2754 0.079 Uiso 1 1 calc R
C67 C 0.1172(12) 0.5198(12) 0.2938(6) 0.063(5) Uani 1 1 d .
H67A H 0.0523 0.5412 0.2951 0.076 Uiso 1 1 calc R
C68 C 0.1756(9) 0.5728(9) 0.3043(5) 0.037(3) Uani 1 1 d .
H68A H 0.1486 0.6311 0.3123 0.044 Uiso 1 1 calc R
C69 C 0.2742(9) 0.5432(9) 0.3035(5) 0.034(3) Uani 1 1 d .
C70 C 0.2371(9) 0.6206(9) 0.5217(5) 0.033(3) Uani 1 1 d .
C71 C 0.1278(8) 0.6403(8) 0.5238(5) 0.026(3) Uani 1 1 d .
C72 C -0.0209(8) 0.5991(9) 0.5607(5) 0.030(3) Uani 1 1 d .
C73 C -0.0770(9) 0.6862(9) 0.5678(5) 0.049(4) Uani 1 1 d .
H73A H -0.0470 0.7336 0.5662 0.059 Uiso 1 1 calc R
C74 C -0.1793(9) 0.6988(11) 0.5772(6) 0.059(5) Uani 1 1 d .
H74A H -0.2159 0.7551 0.5822 0.070 Uiso 1 1 calc R
C75 C -0.2257(10) 0.6296(11) 0.5791(6) 0.057(5) Uani 1 1 d .
H75A H -0.2922 0.6386 0.5837 0.068 Uiso 1 1 calc R
C76 C -0.1689(10) 0.5461(11) 0.5739(6) 0.055(4) Uani 1 1 d .
H76A H -0.1986 0.4987 0.5752 0.066 Uiso 1 1 calc R
C77 C -0.0691(8) 0.5313(9) 0.5666(5) 0.032(3) Uani 1 1 d .
C78 C -0.0232(10) 0.4404(8) 0.5707(5) 0.034(3) Uani 1 1 d .
H78A H -0.0634 0.4009 0.5718 0.041 Uiso 1 1 calc R
C79 C 0.0776(10) 0.3092(9) 0.5826(6) 0.051(4) Uani 1 1 d .
H79A H 0.0218 0.2971 0.6097 0.061 Uiso 1 1 calc R
H79B H 0.0805 0.2805 0.5488 0.061 Uiso 1 1 calc R
C80 C 0.1656(10) 0.2716(9) 0.6017(6) 0.061(5) Uani 1 1 d .
H80A H 0.1667 0.2104 0.6101 0.074 Uiso 1 1 calc R
H80B H 0.1641 0.3010 0.6350 0.074 Uiso 1 1 calc R
C81 C 0.2575(10) 0.2808(9) 0.5580(6) 0.057(4) Uani 1 1 d .
H81A H 0.3119 0.2384 0.5649 0.068 Uiso 1 1 calc R
H81B H 0.2497 0.2691 0.5221 0.068 Uiso 1 1 calc R
C82 C 0.3608(11) 0.3730(9) 0.5602(5) 0.044(4) Uani 1 1 d .
H82A H 0.4025 0.3192 0.5588 0.053 Uiso 1 1 calc R
C83 C 0.4039(10) 0.4469(11) 0.5633(5) 0.042(4) Uani 1 1 d .
C84 C 0.5001(10) 0.4276(11) 0.5713(5) 0.050(4) Uani 1 1 d .
H84A H 0.5343 0.3706 0.5710 0.060 Uiso 1 1 calc R
C85 C 0.5405(11) 0.4987(11) 0.5797(6) 0.058(5) Uani 1 1 d .
H85A H 0.6023 0.4882 0.5856 0.070 Uiso 1 1 calc R
C86 C 0.4913(10) 0.5825(10) 0.5793(6) 0.048(4) Uani 1 1 d .
H86A H 0.5188 0.6279 0.5864 0.058 Uiso 1 1 calc R
C87 C 0.3990(9) 0.6008(11) 0.5683(5) 0.052(4) Uani 1 1 d .
H87A H 0.3668 0.6581 0.5664 0.062 Uiso 1 1 calc R
C88 C 0.3569(8) 0.5321(9) 0.5604(5) 0.033(3) Uani 1 1 d .
C89 C 0.0650(9) 0.9069(10) 0.3898(6) 0.049(4) Uani 1 1 d .
H89A H 0.0593 0.8561 0.3744 0.059 Uiso 1 1 calc R
C90 C 0.0227(10) 0.9855(11) 0.3713(7) 0.063(5) Uani 1 1 d .
H90A H -0.0114 0.9873 0.3444 0.076 Uiso 1 1 calc R
C91 C 0.0313(11) 1.0605(12) 0.3927(6) 0.071(5) Uani 1 1 d .
H91A H 0.0053 1.1144 0.3799 0.085 Uiso 1 1 calc R
C92 C 0.0814(9) 1.0549(10) 0.4355(6) 0.053(4) Uani 1 1 d .
H92A H 0.0855 1.1046 0.4526 0.064 Uiso 1 1 calc R
C93 C 0.1225(8) 0.9745(9) 0.4501(5) 0.031(3) Uani 1 1 d .
C94 C 0.1834(8) 0.9571(9) 0.4898(5) 0.035(3) Uani 1 1 d .
C95 C 0.2817(9) 0.9821(9) 0.5467(6) 0.046(4) Uani 1 1 d .
C96 C 0.2924(9) 0.8820(9) 0.5363(5) 0.038(3) Uani 1 1 d .
C97 C 0.2559(10) 1.0111(10) 0.6065(6) 0.071(5) Uani 1 1 d .
H97A H 0.2510 1.0730 0.6081 0.107 Uiso 1 1 calc R
H97B H 0.3052 0.9820 0.6240 0.107 Uiso 1 1 calc R
H97C H 0.1952 0.9966 0.6250 0.107 Uiso 1 1 calc R
C98 C 0.3688(11) 1.0217(10) 0.5165(8) 0.088(6) Uani 1 1 d .
H98A H 0.3563 1.0825 0.5253 0.133 Uiso 1 1 calc R
H98B H 0.3787 1.0148 0.4777 0.133 Uiso 1 1 calc R
H98C H 0.4255 0.9924 0.5278 0.133 Uiso 1 1 calc R
C99 C 0.3929(8) 0.8327(10) 0.5120(6) 0.055(4) Uani 1 1 d .
H99A H 0.3912 0.7727 0.5072 0.082 Uiso 1 1 calc R
H99B H 0.4335 0.8364 0.5363 0.082 Uiso 1 1 calc R
H99C H 0.4180 0.8575 0.4772 0.082 Uiso 1 1 calc R
C100 C 0.2452(9) 0.8352(10) 0.5876(5) 0.057(4) Uani 1 1 d .
H10C H 0.2533 0.7744 0.5796 0.085 Uiso 1 1 calc R
H10D H 0.1776 0.8604 0.5986 0.085 Uiso 1 1 calc R
H10E H 0.2752 0.8414 0.6168 0.085 Uiso 1 1 calc R
C101 C 0.1985(14) 0.4799(13) 0.6872(7) 0.108(7) Uani 1 1 d .
H10F H 0.1722 0.4945 0.7253 0.163 Uiso 1 1 calc R
H10G H 0.2489 0.5114 0.6722 0.163 Uiso 1 1 calc R
H10H H 0.2243 0.4184 0.6837 0.163 Uiso 1 1 calc R
Cl1 Cl 0.4906(6) 0.3498(4) 0.1226(3) 0.1067(19) Uani 1 1 d .
O13 O 0.4082(15) 0.335(3) 0.1368(14) 0.42(3) Uani 1 1 d .
O14 O 0.533(2) 0.3060(19) 0.1575(13) 0.34(2) Uani 1 1 d .
O15 O 0.507(2) 0.4269(12) 0.1240(11) 0.315(17) Uani 1 1 d .
O16 O 0.5280(19) 0.3162(15) 0.0737(7) 0.248(13) Uani 1 1 d .
Cl2 Cl 0.9969(4) 0.8272(4) 0.2568(2) 0.0907(17) Uani 1 1 d .
O17 O 1.0692(14) 0.8813(17) 0.2504(10) 0.247(12) Uani 1 1 d .
O18 O 1.0399(12) 0.7538(13) 0.2727(12) 0.269(15) Uani 1 1 d .
O19 O 0.9723(15) 0.8268(16) 0.2108(9) 0.243(12) Uani 1 1 d .
O20 O 0.9190(10) 0.8758(14) 0.2953(8) 0.194(9) Uani 1 1 d .
Cl3 Cl 0.4427(4) 0.1637(4) 0.3759(2) 0.0826(16) Uani 1 1 d D
O21 O 0.5149(11) 0.0883(9) 0.3721(7) 0.180(8) Uani 1 1 d D
O22 O 0.3650(14) 0.1179(17) 0.3786(11) 0.46(3) Uani 1 1 d D
O23 O 0.4132(12) 0.2105(11) 0.3306(5) 0.038(5) Uani 0.50 1 d PDU
O23' O 0.521(4) 0.214(2) 0.3572(14) 0.23(3) Uani 0.50 1 d P
O24 O 0.4106(8) 0.2048(8) 0.4282(4) 0.103(4) Uani 1 1 d D
Cl4 Cl 0.0829(6) 0.7188(5) 0.7064(3) 0.116(2) Uani 1 1 d .
O25 O 0.1904(16) 0.6914(18) 0.6957(12) 0.289(15) Uani 1 1 d .
O26 O 0.066(2) 0.6910(16) 0.6606(11) 0.274(14) Uani 1 1 d .
O27 O 0.0500(18) 0.6714(17) 0.7471(10) 0.298(17) Uani 1 1 d .
O28 O 0.0565(13) 0.8083(11) 0.7105(7) 0.177(8) Uani 1 1 d .
C102 C 0.877(3) 0.777(2) -0.1592(14) 0.29(3) Uani 1 1 d D
O29 O 0.8989(19) 0.851(3) -0.1909(11) 0.56(5) Uani 1 1 d D

loop_
_atom_site_aniso_label
_atom_site_aniso_U_11
_atom_site_aniso_U_22
_atom_site_aniso_U_33
_atom_site_aniso_U_23
_atom_site_aniso_U_13
_atom_site_aniso_U_12
Cu1 0.0474(11) 0.0331(11) 0.0414(11) 0.0100(8) -0.0145(8) -0.0101(9)
Cu2 0.0308(10) 0.0453(12) 0.0397(11) -0.0014(9) -0.0021(8) 0.0007(8)
Cu3 0.0277(9) 0.0343(11) 0.0353(10) -0.0028(8) -0.0027(7) -0.0051(8)
Cu4 0.0338(10) 0.0281(10) 0.0452(11) 0.0061(8) -0.0111(8) -0.0031(8)
Mn1 0.0302(11) 0.0271(13) 0.0412(13) 0.0056(10) -0.0011(10) -0.0061(10)
Mn2 0.0235(11) 0.0273(12) 0.0361(12) 0.0025(10) -0.0037(9) -0.0044(9)
O1 0.036(5) 0.049(7) 0.054(6) 0.014(5) -0.026(5) -0.024(5)
O2 0.037(5) 0.034(6) 0.043(6) 0.022(5) -0.007(4) -0.003(5)
O3 0.039(6) 0.038(6) 0.052(6) -0.006(5) 0.003(5) -0.012(5)
O4 0.021(5) 0.042(6) 0.049(6) -0.002(5) 0.005(4) -0.013(4)
O5 0.47(4) 0.020(10) 0.50(4) -0.009(17) -0.28(3) 0.007(16)
O6 0.101(9) 0.100(11) 0.059(8) -0.007(7) -0.024(7) -0.015(8)
O7 0.031(5) 0.041(6) 0.047(6) 0.001(5) 0.002(5) -0.011(5)
O8 0.036(5) 0.037(6) 0.039(6) -0.005(5) 0.006(4) -0.009(5)
O9 0.022(5) 0.031(6) 0.054(6) 0.010(5) -0.008(4) -0.011(4)
O10 0.029(5) 0.021(5) 0.048(6) 0.014(4) -0.014(4) -0.001(4)
O11 0.103(9) 0.035(7) 0.113(10) -0.012(7) -0.057(7) 0.019(6)
O12 0.058(8) 0.110(11) 0.087(9) 0.011(8) -0.028(7) 0.005(7)
N1 0.054(8) 0.036(7) 0.030(7) 0.016(6) -0.007(6) -0.020(6)
N2 0.049(7) 0.023(7) 0.041(7) 0.008(6) -0.008(6) -0.002(6)
N3 0.065(9) 0.035(8) 0.047(8) 0.014(6) -0.023(7) -0.018(7)
N4 0.079(9) 0.036(8) 0.025(7) 0.010(6) -0.015(6) -0.014(7)
N5 0.036(7) 0.029(7) 0.027(6) -0.004(5) -0.012(5) -0.005(6)
N6 0.017(6) 0.031(7) 0.044(7) 0.003(5) -0.008(5) 0.001(5)
N7 0.037(7) 0.055(9) 0.053(8) -0.001(7) -0.012(6) -0.010(7)
N8 0.042(8) 0.044(8) 0.046(8) 0.011(6) -0.003(6) 0.003(7)
N9 0.056(8) 0.037(8) 0.053(8) 0.008(7) -0.008(7) -0.011(7)
N10 0.068(9) 0.057(10) 0.036(8) 0.009(7) -0.010(7) -0.013(8)
N11 0.154(18) 0.042(12) 0.19(2) -0.047(14) -0.059(15) -0.028(12)
N12 0.021(6) 0.019(6) 0.029(6) 0.013(5) -0.013(5) -0.009(5)
N13 0.032(6) 0.028(7) 0.040(7) -0.003(6) -0.015(5) -0.014(5)
N14 0.058(8) 0.046(8) 0.026(7) -0.005(6) -0.007(6) -0.016(7)
N15 0.028(6) 0.037(7) 0.034(7) -0.003(6) -0.003(5) -0.004(6)
N16 0.018(6) 0.043(8) 0.042(7) 0.011(6) -0.013(5) 0.000(5)
N17 0.022(6) 0.043(7) 0.032(7) 0.009(6) -0.004(5) -0.009(5)
N18 0.056(8) 0.021(7) 0.044(7) 0.001(6) -0.011(6) -0.007(6)
N19 0.034(7) 0.024(7) 0.063(8) 0.011(6) -0.015(6) -0.013(6)
N20 0.023(6) 0.031(7) 0.028(6) -0.006(5) 0.003(5) 0.004(5)
N21 0.026(6) 0.021(6) 0.039(7) 0.001(5) -0.009(5) -0.005(5)
N22 0.060(8) 0.035(8) 0.056(8) -0.018(7) -0.017(7) 0.003(7)
C1 0.034(8) 0.027(8) 0.041(9) -0.006(7) -0.015(7) -0.013(7)
C2 0.030(8) 0.024(8) 0.031(8) 0.001(6) -0.002(6) -0.008(6)
C3 0.024(8) 0.044(10) 0.037(9) 0.002(7) -0.009(6) -0.004(7)
C4 0.038(9) 0.053(11) 0.057(10) -0.010(8) -0.013(8) 0.009(8)
C5 0.038(9) 0.063(12) 0.050(10) 0.005(9) -0.009(7) -0.006(9)
C6 0.040(10) 0.078(14) 0.047(10) 0.000(9) -0.021(8) 0.012(10)
C7 0.044(10) 0.043(11) 0.063(11) 0.007(8) -0.021(8) 0.004(8)
C8 0.037(9) 0.033(9) 0.040(9) 0.015(7) -0.007(7) -0.010(7)
C9 0.030(8) 0.044(10) 0.039(9) 0.012(7) -0.016(7) -0.007(7)
C10 0.097(14) 0.037(11) 0.053(11) 0.001(9) -0.028(10) 0.016(10)
C11 0.125(16) 0.035(11) 0.070(13) 0.015(9) -0.044(12) -0.028(11)
C12 0.104(14) 0.031(10) 0.082(13) 0.026(9) -0.044(11) -0.024(10)
C13 0.057(11) 0.040(11) 0.056(10) 0.001(8) -0.021(9) -0.023(9)
C14 0.029(8) 0.058(11) 0.047(9) 0.015(8) -0.011(7) -0.025(8)
C15 0.050(10) 0.077(14) 0.048(10) 0.019(9) -0.012(8) -0.026(10)
C16 0.027(9) 0.087(15) 0.062(11) 0.034(10) 0.003(8) -0.012(10)
C17 0.035(9) 0.062(12) 0.049(10) 0.002(8) -0.002(7) -0.013(8)
C18 0.037(9) 0.044(10) 0.051(9) 0.022(8) -0.014(7) -0.012(8)
C19 0.028(8) 0.041(9) 0.025(8) 0.010(7) 0.006(6) -0.015(7)
C20 0.031(8) 0.032(9) 0.028(8) 0.017(7) -0.001(6) -0.002(7)
C21 0.025(8) 0.032(9) 0.046(9) 0.012(7) -0.004(7) -0.006(7)
C22 0.038(9) 0.045(10) 0.031(8) 0.018(7) -0.004(7) -0.006(8)
C23 0.050(10) 0.052(11) 0.067(11) 0.004(9) -0.008(8) -0.020(9)
C24 0.066(11) 0.041(10) 0.068(11) 0.007(8) -0.018(9) -0.018(9)
C25 0.040(10) 0.078(14) 0.069(12) 0.026(10) -0.023(9) -0.021(10)
C26 0.028(9) 0.085(15) 0.076(13) 0.031(11) -0.010(9) -0.017(10)
C27 0.033(9) 0.075(13) 0.034(9) 0.013(9) -0.012(7) -0.005(9)
C28 0.033(9) 0.090(15) 0.034(9) 0.011(10) 0.009(7) -0.003(9)
C29 0.044(10) 0.081(14) 0.044(10) -0.011(10) 0.012(8) 0.023(9)
C30 0.037(9) 0.091(15) 0.073(13) -0.027(11) -0.004(9) -0.002(10)
C31 0.078(13) 0.060(12) 0.067(12) 0.009(10) -0.012(10) 0.009(10)
C32 0.063(11) 0.025(9) 0.055(10) -0.014(8) -0.005(8) -0.008(8)
C33 0.064(11) 0.047(11) 0.033(9) -0.012(8) 0.003(8) -0.028(9)
C34 0.109(16) 0.055(13) 0.061(12) -0.021(10) -0.015(11) -0.004(12)
C35 0.107(18) 0.070(16) 0.110(16) -0.032(13) -0.047(14) -0.015(14)
C36 0.063(12) 0.076(14) 0.075(12) -0.001(11) -0.024(10) -0.037(11)
C37 0.054(11) 0.043(10) 0.059(10) -0.001(8) -0.016(8) -0.007(9)
C38 0.042(9) 0.045(10) 0.036(9) -0.006(8) -0.003(7) -0.009(8)
C39 0.048(10) 0.067(13) 0.050(11) 0.018(10) 0.004(8) -0.015(9)
C40 0.090(15) 0.11(2) 0.089(15) 0.041(16) -0.026(12) -0.037(15)
C41 0.116(19) 0.10(2) 0.096(18) 0.038(16) -0.045(14) 0.016(16)
C42 0.068(13) 0.070(16) 0.13(2) 0.024(15) -0.017(13) 0.005(11)
C43 0.047(11) 0.042(12) 0.117(17) 0.015(12) -0.008(10) -0.015(9)
C44 0.070(12) 0.033(11) 0.079(13) -0.008(10) -0.011(10) -0.007(9)
C45 0.125(19) 0.046(13) 0.118(19) -0.055(13) 0.021(15) -0.033(13)
C46 0.074(13) 0.063(13) 0.068(13) -0.008(10) -0.002(10) -0.027(11)
C47 0.24(3) 0.046(15) 0.26(3) -0.069(19) 0.12(3) -0.018(17)
C48 0.20(3) 0.14(2) 0.19(3) 0.03(2) -0.05(2) -0.13(2)
C49 0.23(3) 0.102(19) 0.055(13) -0.015(13) -0.034(15) -0.026(18)
C50 0.048(12) 0.15(2) 0.16(2) -0.065(17) -0.021(12) -0.024(13)
C51 0.026(8) 0.029(8) 0.042(9) 0.008(7) -0.009(7) -0.006(7)
C52 0.010(6) 0.031(8) 0.032(8) -0.002(7) -0.004(6) -0.001(6)
C53 0.023(7) 0.052(10) 0.018(7) 0.021(7) -0.007(6) -0.015(7)
C54 0.029(8) 0.022(8) 0.042(8) -0.017(7) 0.005(6) -0.004(6)
C55 0.055(10) 0.042(10) 0.051(10) -0.004(8) -0.011(8) -0.026(8)
C56 0.025(8) 0.071(12) 0.038(9) 0.006(8) -0.001(7) -0.019(8)
C57 0.008(7) 0.046(10) 0.049(9) -0.002(8) 0.013(6) -0.006(7)
C58 0.023(7) 0.048(10) 0.025(8) 0.017(7) -0.008(6) -0.010(7)
C59 0.044(9) 0.054(11) 0.032(9) 0.009(8) 0.001(7) -0.017(8)
C60 0.038(8) 0.053(11) 0.039(9) -0.007(8) 0.006(7) -0.014(8)
C61 0.048(10) 0.053(11) 0.064(11) -0.016(9) -0.019(9) 0.020(8)
C62 0.027(8) 0.050(11) 0.069(11) -0.013(9) 0.001(8) 0.022(7)
C63 0.065(11) 0.016(8) 0.051(10) -0.022(7) 0.002(8) -0.007(8)
C64 0.074(12) 0.027(9) 0.059(10) -0.007(8) -0.012(9) -0.027(9)
C65 0.070(13) 0.067(13) 0.100(14) -0.031(11) 0.002(11) -0.038(11)
C66 0.077(13) 0.071(14) 0.069(12) -0.001(10) -0.026(10) -0.047(12)
C67 0.065(12) 0.085(15) 0.053(11) 0.006(10) -0.029(9) -0.025(11)
C68 0.033(8) 0.053(10) 0.029(8) 0.011(7) -0.009(6) -0.018(8)
C69 0.035(8) 0.036(9) 0.030(8) -0.005(7) -0.002(6) -0.010(7)
C70 0.029(8) 0.031(9) 0.043(9) -0.009(7) -0.017(7) -0.003(7)
C71 0.014(7) 0.016(7) 0.047(9) -0.009(7) -0.010(6) -0.001(6)
C72 0.022(7) 0.039(9) 0.033(8) 0.014(7) -0.014(6) -0.009(7)
C73 0.037(9) 0.035(10) 0.062(10) 0.009(8) 0.001(7) 0.007(7)
C74 0.021(8) 0.067(12) 0.075(12) 0.009(9) 0.001(7) 0.003(8)
C75 0.033(9) 0.063(12) 0.074(11) 0.029(10) -0.004(8) -0.024(9)
C76 0.053(10) 0.070(13) 0.058(10) 0.024(9) -0.030(8) -0.035(10)
C77 0.011(7) 0.049(10) 0.034(8) 0.001(7) -0.002(6) -0.006(7)
C78 0.052(9) 0.022(8) 0.031(8) -0.005(6) -0.005(7) -0.019(7)
C79 0.062(10) 0.031(9) 0.071(11) 0.007(8) -0.025(9) -0.027(8)
C80 0.066(11) 0.038(10) 0.087(13) 0.032(9) -0.028(10) -0.022(9)
C81 0.059(10) 0.032(10) 0.085(12) 0.002(9) -0.046(9) 0.012(8)
C82 0.052(10) 0.037(10) 0.035(9) -0.008(7) -0.007(7) 0.008(8)
C83 0.033(9) 0.062(12) 0.023(8) 0.001(7) -0.005(6) 0.007(8)
C84 0.051(10) 0.053(11) 0.040(9) 0.018(8) -0.008(7) -0.008(9)
C85 0.051(10) 0.066(13) 0.050(10) 0.027(9) -0.020(8) 0.007(10)
C86 0.043(9) 0.039(10) 0.071(11) 0.012(8) -0.023(8) -0.020(8)
C87 0.028(8) 0.067(12) 0.049(10) 0.012(9) -0.005(7) 0.009(8)
C88 0.015(7) 0.032(9) 0.047(9) 0.014(7) -0.010(6) 0.008(7)
C89 0.037(9) 0.040(10) 0.075(12) -0.006(9) -0.028(8) 0.001(8)
C90 0.056(11) 0.059(13) 0.087(13) 0.004(11) -0.052(10) 0.002(10)
C91 0.075(12) 0.076(14) 0.049(11) 0.015(10) -0.026(9) 0.025(11)
C92 0.048(9) 0.038(10) 0.065(11) -0.002(8) -0.012(8) 0.008(8)
C93 0.030(8) 0.029(9) 0.030(8) 0.001(7) -0.003(6) -0.002(7)
C94 0.022(7) 0.032(9) 0.044(9) -0.015(7) 0.000(6) 0.003(7)
C95 0.037(9) 0.026(9) 0.079(12) -0.017(8) -0.024(8) -0.002(7)
C96 0.040(8) 0.043(9) 0.037(8) 0.011(7) -0.014(7) -0.020(7)
C97 0.059(11) 0.069(13) 0.084(13) -0.037(10) -0.034(9) 0.022(9)
C98 0.057(11) 0.039(11) 0.170(19) 0.009(12) -0.031(12) -0.011(9)
C99 0.030(8) 0.065(12) 0.064(10) -0.018(9) -0.009(7) 0.002(8)
C100 0.043(9) 0.061(11) 0.062(11) 0.021(9) -0.015(8) -0.003(8)
C101 0.14(2) 0.097(18) 0.078(15) 0.010(13) -0.010(14) -0.011(15)
Cl1 0.160(6) 0.083(5) 0.094(5) -0.009(4) -0.046(4) -0.040(4)
O13 0.081(15) 0.72(7) 0.43(5) -0.26(5) 0.03(2) -0.09(3)
O14 0.49(5) 0.28(3) 0.43(4) 0.16(3) -0.39(4) -0.16(3)
O15 0.56(5) 0.043(12) 0.31(3) -0.027(16) -0.02(3) -0.08(2)
O16 0.45(4) 0.23(2) 0.081(13) -0.036(14) 0.014(17) -0.21(2)
Cl2 0.048(3) 0.131(6) 0.088(4) 0.011(4) -0.026(3) 0.001(3)
O17 0.116(16) 0.30(3) 0.32(3) -0.10(2) -0.074(17) 0.008(18)
O18 0.103(13) 0.134(17) 0.49(4) 0.18(2) 0.003(17) 0.029(12)
O19 0.26(2) 0.31(3) 0.180(19) -0.11(2) -0.127(19) 0.02(2)
O20 0.067(10) 0.24(2) 0.23(2) 0.074(17) 0.011(12) -0.009(12)
Cl3 0.084(4) 0.082(4) 0.080(4) -0.020(3) -0.042(3) 0.020(3)
O21 0.204(18) 0.124(16) 0.155(15) -0.033(13) -0.024(13) 0.082(14)
O22 0.29(3) 0.54(6) 0.61(6) -0.41(5) -0.25(4) 0.07(4)
O23 0.042(6) 0.040(6) 0.032(6) 0.006(5) -0.016(4) 0.000(5)
O23' 0.36(6) 0.10(3) 0.16(3) -0.03(2) 0.15(4) -0.12(3)
O24 0.090(9) 0.124(12) 0.081(9) -0.026(9) -0.029(7) 0.028(8)
Cl4 0.143(6) 0.091(5) 0.123(6) -0.003(4) -0.035(5) -0.044(5)
O25 0.15(2) 0.31(3) 0.39(4) 0.16(3) -0.08(2) -0.04(2)
O26 0.39(4) 0.23(3) 0.30(3) -0.03(2) -0.24(3) -0.11(2)
O27 0.30(3) 0.23(3) 0.25(3) 0.15(2) 0.09(2) -0.03(2)
O28 0.23(2) 0.061(12) 0.190(17) -0.009(12) 0.008(14) 0.009(12)
C102 0.40(6) 0.25(5) 0.11(3) -0.07(3) 0.08(3) 0.03(4)
O29 0.15(2) 1.22(13) 0.16(3) 0.16(5) -0.002(18) 0.11(4)

loop_
_atom_type_symbol
_atom_type_description
_atom_type_scat_dispersion_real
_atom_type_scat_dispersion_imag
_atom_type_scat_source
C C 0.0033 0.0016 'International Tables Vol C Tables 4.2.6.8 and 6.1.1.4'
H H 0.0000 0.0000 'International Tables Vol C Tables 4.2.6.8 and 6.1.1.4'
O O 0.0106 0.0060 'International Tables Vol C Tables 4.2.6.8 and 6.1.1.4'
Cl Cl 0.1484 0.1585 'International Tables Vol C Tables 4.2.6.8 and 6.1.1.4'
Cu Cu 0.3201 1.2651 'International Tables Vol C Tables 4.2.6.8 and 6.1.1.4'
Mn Mn 0.3368 0.7283 'International Tables Vol C Tables 4.2.6.8 and 6.1.1.4'
N N 0.0061 0.0033 'International Tables Vol C Tables 4.2.6.8 and 6.1.1.4'

loop_
_citation_id
_citation_doi
_citation_year
1 10.1039/b206475h 2003

loop_
_geom_angle_atom_site_label_1
_geom_angle_atom_site_label_2
_geom_angle_atom_site_label_3
_geom_angle
N1 Cu1 N2 82.3(4)
N1 Cu1 N4 90.1(5)
N2 Cu1 N4 170.2(4)
N1 Cu1 N3 161.2(4)
N2 Cu1 N3 88.6(4)
N4 Cu1 N3 96.8(5)
N1 Cu1 O6 102.0(4)
N2 Cu1 O6 95.1(4)
N4 Cu1 O6 92.5(4)
N3 Cu1 O6 95.2(4)
N7 Cu2 N5 164.7(4)
N7 Cu2 N6 94.6(5)
N5 Cu2 N6 86.4(4)
N7 Cu2 N8 92.0(5)
N5 Cu2 N8 92.7(5)
N6 Cu2 N8 158.1(4)
N15 Cu3 N13 166.9(4)
N15 Cu3 N12 95.0(4)
N13 Cu3 N12 86.0(4)
N15 Cu3 N14 90.5(5)
N13 Cu3 N14 93.2(5)
N12 Cu3 N14 159.3(4)
N16 Cu4 N18 172.9(4)
N16 Cu4 N17 82.3(4)
N18 Cu4 N17 92.6(4)
N16 Cu4 N19 88.2(4)
N18 Cu4 N19 95.6(4)
N17 Cu4 N19 164.1(4)
N16 Cu4 O12 93.1(4)
N18 Cu4 O12 92.1(4)
N17 Cu4 O12 92.4(4)
N19 Cu4 O12 100.8(4)
O2 Mn1 O3 161.2(3)
O2 Mn1 O1 76.0(3)
O3 Mn1 O1 89.9(3)
O2 Mn1 N10 105.5(4)
O3 Mn1 N10 88.7(4)
O1 Mn1 N10 98.4(4)
O2 Mn1 O4 94.4(3)
O3 Mn1 O4 74.0(3)
O1 Mn1 O4 94.7(3)
N10 Mn1 O4 158.2(4)
O2 Mn1 N9 100.3(4)
O3 Mn1 N9 95.7(4)
O1 Mn1 N9 169.3(4)
N10 Mn1 N9 72.7(5)
O4 Mn1 N9 95.6(4)
O10 Mn2 O8 155.6(3)
O10 Mn2 O9 75.1(3)
O8 Mn2 O9 91.1(3)
O10 Mn2 N21 110.8(3)
O8 Mn2 N21 89.8(3)
O9 Mn2 N21 94.0(3)
O10 Mn2 O7 87.2(3)
O8 Mn2 O7 73.4(3)
O9 Mn2 O7 93.2(3)
N21 Mn2 O7 161.8(3)
O10 Mn2 N20 101.1(3)
O8 Mn2 N20 97.4(3)
O9 Mn2 N20 164.0(3)
N21 Mn2 N20 72.6(4)
O7 Mn2 N20 102.2(3)
C2 O1 Mn1 113.0(8)
C1 O2 Mn1 115.0(8)
C21 O3 Mn1 115.5(8)
C20 O4 Mn1 115.2(8)
C51 O7 Mn2 112.4(8)
C52 O8 Mn2 117.1(8)
C70 O9 Mn2 115.4(8)
C71 O10 Mn2 117.1(7)
C101 O12 Cu4 118.5(10)
C101 O12 H12C 120.7
Cu4 O12 H12C 120.8
C1 N1 C19 119.1(11)
C1 N1 Cu1 111.9(9)
C19 N1 Cu1 128.8(8)
C2 N2 C3 121.0(11)
C2 N2 Cu1 110.4(8)
C3 N2 Cu1 127.2(9)
C9 N3 C10 118.7(13)
C9 N3 Cu1 123.9(10)
C10 N3 Cu1 117.3(10)
C13 N4 C12 112.6(13)
C13 N4 Cu1 124.7(11)
C12 N4 Cu1 122.8(10)
C20 N5 C38 122.8(11)
C20 N5 Cu2 112.0(9)
C38 N5 Cu2 124.9(9)
C21 N6 C22 122.3(11)
C21 N6 Cu2 110.5(9)
C22 N6 Cu2 127.1(8)
C28 N7 C29 117.8(13)
C28 N7 Cu2 126.1(11)
C29 N7 Cu2 116.0(10)
C32 N8 C31 117.3(13)
C32 N8 Cu2 126.8(10)
C31 N8 Cu2 115.5(10)
C39 N9 C43 119.6(16)
C39 N9 Mn1 124.1(11)
C43 N9 Mn1 115.1(12)
C44 N10 C46 109.4(14)
C44 N10 Mn1 115.2(11)
C46 N10 Mn1 134.9(11)
O5 N11 C44 126(2)
O5 N11 C45 121.2(18)
C44 N11 C45 113(2)
C52 N12 C53 120.6(10)
C52 N12 Cu3 110.6(7)
C53 N12 Cu3 128.0(8)
C51 N13 C69 123.0(10)
C51 N13 Cu3 112.5(8)
C69 N13 Cu3 124.4(8)
C63 N14 C62 118.3(12)
C63 N14 Cu3 125.5(10)
C62 N14 Cu3 115.9(9)
C59 N15 C60 119.2(11)
C59 N15 Cu3 123.7(9)
C60 N15 Cu3 116.8(8)
C70 N16 C88 119.2(10)
C70 N16 Cu4 112.4(8)
C88 N16 Cu4 128.2(9)
C71 N17 C72 120.7(11)
C71 N17 Cu4 112.3(8)
C72 N17 Cu4 126.4(8)
C78 N18 C79 112.8(11)
C78 N18 Cu4 122.4(9)
C79 N18 Cu4 124.8(9)
C82 N19 C81 115.6(12)
C82 N19 Cu4 124.7(10)
C81 N19 Cu4 119.5(8)
C89 N20 C93 117.8(12)
C89 N20 Mn2 124.1(9)
C93 N20 Mn2 117.1(8)
C94 N21 C96 109.5(10)
C94 N21 Mn2 116.7(8)
C96 N21 Mn2 133.7(8)
O11 N22 C94 125.6(12)
O11 N22 C95 122.6(11)
C94 N22 C95 111.1(11)
O2 C1 N1 130.3(12)
O2 C1 C2 116.0(11)
N1 C1 C2 113.6(12)
O1 C2 N2 128.1(12)
O1 C2 C1 117.9(12)
N2 C2 C1 113.8(11)
C8 C3 C4 119.3(12)
C8 C3 N2 119.4(13)
C4 C3 N2 121.1(13)
C5 C4 C3 119.9(15)
C5 C4 H4A 120.0
C3 C4 H4A 120.0
C6 C5 C4 120.7(15)
C6 C5 H5A 119.7
C4 C5 H5A 119.7
C5 C6 C7 119.7(14)
C5 C6 H6A 120.1
C7 C6 H6A 120.1
C6 C7 C8 122.2(15)
C6 C7 H7A 118.9
C8 C7 H7A 118.9
C7 C8 C3 117.8(13)
C7 C8 C9 118.0(14)
C3 C8 C9 124.0(13)
N3 C9 C8 130.1(13)
N3 C9 H9A 114.9
C8 C9 H9A 114.9
N3 C10 C11 111.2(12)
N3 C10 H10A 109.4
C11 C10 H10A 109.4
N3 C10 H10B 109.4
C11 C10 H10B 109.4
H10A C10 H10B 108.0
C12 C11 C10 109.3(14)
C12 C11 H11A 109.8
C10 C11 H11A 109.8
C12 C11 H11B 109.8
C10 C11 H11B 109.8
H11A C11 H11B 108.3
N4 C12 C11 114.2(13)
N4 C12 H12A 108.7
C11 C12 H12A 108.7
N4 C12 H12B 108.7
C11 C12 H12B 108.7
H12A C12 H12B 107.6
N4 C13 C14 129.4(14)
N4 C13 H13A 115.3
C14 C13 H13A 115.3
C15 C14 C19 120.3(14)
C15 C14 C13 115.1(13)
C19 C14 C13 124.5(12)
C16 C15 C14 120.1(15)
C16 C15 H15A 120.0
C14 C15 H15A 120.0
C17 C16 C15 118.2(14)
C17 C16 H16A 120.9
C15 C16 H16A 120.9
C16 C17 C18 124.2(15)
C16 C17 H17A 117.9
C18 C17 H17A 117.9
C19 C18 C17 118.3(13)
C19 C18 H18A 120.8
C17 C18 H18A 120.8
C18 C19 N1 123.6(12)
C18 C19 C14 118.8(12)
N1 C19 C14 117.6(13)
O4 C20 N5 130.2(13)
O4 C20 C21 114.8(12)
N5 C20 C21 115.1(11)
O3 C21 N6 128.2(12)
O3 C21 C20 116.6(11)
N6 C21 C20 115.1(12)
C23 C22 N6 124.7(12)
C23 C22 C27 117.2(14)
N6 C22 C27 118.1(13)
C22 C23 C24 123.5(15)
C22 C23 H23A 118.3
C24 C23 H23A 118.3
C25 C24 C23 120.0(15)
C25 C24 H24A 120.0
C23 C24 H24A 120.0
C26 C25 C24 118.3(16)
C26 C25 H25A 120.9
C24 C25 H25A 120.9
C25 C26 C27 123.6(15)
C25 C26 H26A 118.2
C27 C26 H26A 118.2
C26 C27 C22 117.3(15)
C26 C27 C28 116.8(14)
C22 C27 C28 125.6(14)
N7 C28 C27 127.0(14)
N7 C28 H28A 116.5
C27 C28 H28A 116.5
N7 C29 C30 110.1(12)
N7 C29 H29A 109.7
C30 C29 H29A 109.6
N7 C29 H29B 109.7
C30 C29 H29B 109.7
H29A C29 H29B 108.2
C31 C30 C29 117.3(13)
C31 C30 H30A 108.0
C29 C30 H30A 108.0
C31 C30 H30B 108.0
C29 C30 H30B 108.0
H30A C30 H30B 107.2
C30 C31 N8 112.1(13)
C30 C31 H31A 109.2
N8 C31 H31A 109.2
C30 C31 H31B 109.2
N8 C31 H31B 109.2
H31A C31 H31B 107.9
N8 C32 C33 125.6(14)
N8 C32 H32A 117.2
C33 C32 H32A 117.2
C34 C33 C38 119.9(15)
C34 C33 C32 116.4(15)
C38 C33 C32 123.6(13)
C35 C34 C33 120.6(18)
C35 C34 H34A 119.7
C33 C34 H34A 119.7
C36 C35 C34 119.8(18)
C36 C35 H35A 120.1
C34 C35 H35A 120.1
C35 C36 C37 121.7(17)
C35 C36 H36A 119.1
C37 C36 H36A 119.1
C36 C37 C38 122.2(16)
C36 C37 H37A 118.9
C38 C37 H37A 118.9
N5 C38 C33 120.6(13)
N5 C38 C37 123.6(14)
C33 C38 C37 115.7(13)
N9 C39 C40 121.8(17)
N9 C39 H39A 119.1
C40 C39 H39A 119.1
C41 C40 C39 119(2)
C41 C40 H40A 120.7
C39 C40 H40A 120.7
C40 C41 C42 121(2)
C40 C41 H41A 119.6
C42 C41 H41A 119.6
C41 C42 C43 117(2)
C41 C42 H42 121.4
C43 C42 H42 121.4
N9 C43 C44 113.5(17)
N9 C43 C42 121.1(19)
C44 C43 C42 125.3(18)
N10 C44 N11 113.4(19)
N10 C44 C43 122.0(16)
N11 C44 C43 125(2)
N11 C45 C48 113(2)
N11 C45 C47 111(2)
C48 C45 C47 106.6(18)
N11 C45 C46 102.1(16)
C48 C45 C46 114(2)
C47 C45 C46 110.1(18)
N10 C46 C50 105.7(13)
N10 C46 C45 102.1(15)
C50 C46 C45 115.4(15)
N10 C46 C49 106.8(13)
C50 C46 C49 107.2(17)
C45 C46 C49 118.4(15)
C45 C47 H47A 109.5
C45 C47 H47B 109.5
H47A C47 H47B 109.5
C45 C47 H47C 109.5
H47A C47 H47C 109.5
H47B C47 H47C 109.5
C45 C48 H48A 109.5
C45 C48 H48B 109.5
H48A C48 H48B 109.5
C45 C48 H48C 109.5
H48A C48 H48C 109.5
H48B C48 H48C 109.5
C46 C49 H49A 109.5
C46 C49 H49B 109.5
H49A C49 H49B 109.5
C46 C49 H49C 109.5
H49A C49 H49C 109.5
H49B C49 H49C 109.5
C46 C50 H50A 109.5
C46 C50 H50B 109.5
H50A C50 H50B 109.5
C46 C50 H50C 109.5
H50A C50 H50C 109.5
H50B C50 H50C 109.5
O7 C51 N13 128.8(12)
O7 C51 C52 117.6(12)
N13 C51 C52 113.6(11)
O8 C52 N12 130.0(11)
O8 C52 C51 114.7(10)
N12 C52 C51 115.3(11)
C54 C53 C58 117.8(11)
C54 C53 N12 124.5(11)
C58 C53 N12 117.7(12)
C55 C54 C53 120.9(12)
C55 C54 H54A 119.6
C53 C54 H54A 119.6
C54 C55 C56 120.9(13)
C54 C55 H55A 119.6
C56 C55 H55A 119.6
C57 C56 C55 119.2(13)
C57 C56 H56A 120.4
C55 C56 H56A 120.4
C56 C57 C58 121.6(12)
C56 C57 H57A 119.2
C58 C57 H57A 119.2
C57 C58 C53 119.4(13)
C57 C58 C59 115.5(12)
C53 C58 C59 124.7(12)
N15 C59 C58 129.4(12)
N15 C59 H59A 115.3
C58 C59 H59A 115.3
N15 C60 C61 112.3(11)
N15 C60 H60A 109.1
C61 C60 H60A 109.1
N15 C60 H60B 109.1
C61 C60 H60B 109.1
H60A C60 H60B 107.9
C62 C61 C60 114.7(11)
C62 C61 H61A 108.6
C60 C61 H61A 108.6
C62 C61 H61B 108.6
C60 C61 H61B 108.6
H61A C61 H61B 107.6
N14 C62 C61 111.4(12)
N14 C62 H62A 109.3
C61 C62 H62A 109.3
N14 C62 H62B 109.3
C61 C62 H62B 109.3
H62A C62 H62B 108.0
N14 C63 C64 126.1(13)
N14 C63 H63A 117.0
C64 C63 H63A 117.0
C65 C64 C69 123.2(16)
C65 C64 C63 115.8(15)
C69 C64 C63 121.0(12)
C64 C65 C66 118.3(17)
C64 C65 H65A 120.8
C66 C65 H65A 120.8
C67 C66 C65 122.1(15)
C67 C66 H66A 118.9
C65 C66 H66A 118.9
C68 C67 C66 117.1(15)
C68 C67 H67A 121.5
C66 C67 H67A 121.5
C67 C68 C69 123.6(15)
C67 C68 H68A 118.2
C69 C68 H68A 118.2
N13 C69 C68 121.8(12)
N13 C69 C64 122.7(12)
C68 C69 C64 115.4(13)
O9 C70 N16 130.3(11)
O9 C70 C71 116.5(12)
N16 C70 C71 113.1(11)
O10 C71 N17 130.1(11)
O10 C71 C70 114.9(11)
N17 C71 C70 114.9(12)
C77 C72 N17 121.4(12)
C77 C72 C73 118.2(11)
N17 C72 C73 120.3(11)
C74 C73 C72 118.9(13)
C74 C73 H73A 120.6
C72 C73 H73A 120.6
C75 C74 C73 121.8(15)
C75 C74 H74A 119.1
C73 C74 H74A 119.1
C74 C75 C76 117.4(13)
C74 C75 H75A 121.3
C76 C75 H75A 121.3
C75 C76 C77 122.3(14)
C75 C76 H76A 118.9
C77 C76 H76A 118.9
C72 C77 C76 121.2(13)
C72 C77 C78 123.8(11)
C76 C77 C78 114.8(13)
N18 C78 C77 131.0(12)
N18 C78 H78A 114.5
C77 C78 H78A 114.5
C80 C79 N18 113.8(11)
C80 C79 H79A 108.8
N18 C79 H79A 108.8
C80 C79 H79B 108.8
N18 C79 H79B 108.8
H79A C79 H79B 107.7
C79 C80 C81 111.4(12)
C79 C80 H80A 109.4
C81 C80 H80A 109.4
C79 C80 H80B 109.4
C81 C80 H80B 109.4
H80A C80 H80B 108.0
N19 C81 C80 110.7(12)
N19 C81 H81A 109.5
C80 C81 H81A 109.5
N19 C81 H81B 109.5
C80 C81 H81B 109.5
H81A C81 H81B 108.1
N19 C82 C83 130.6(14)
N19 C82 H82A 114.7
C83 C82 H82A 114.7
C88 C83 C84 120.4(14)
C88 C83 C82 123.5(13)
C84 C83 C82 116.1(14)
C85 C84 C83 117.2(15)
C85 C84 H84A 121.4
C83 C84 H84A 121.4
C86 C85 C84 121.7(14)
C86 C85 H85A 119.2
C84 C85 H85A 119.2
C85 C86 C87 120.6(14)
C85 C86 H86A 119.7
C87 C86 H86A 119.7
C88 C87 C86 119.1(14)
C88 C87 H87A 120.5
C86 C87 H87A 120.5
C83 C88 C87 120.9(12)
C83 C88 N16 118.9(13)
C87 C88 N16 120.2(12)
N20 C89 C90 123.1(14)
N20 C89 H89A 118.5
C90 C89 H89A 118.5
C91 C90 C89 119.3(14)
C91 C90 H90A 120.3
C89 C90 H90A 120.3
C90 C91 C92 118.6(15)
C90 C91 H91A 120.7
C92 C91 H91A 120.7
C93 C92 C91 117.7(14)
C93 C92 H92A 121.1
C91 C92 H92A 121.1
N20 C93 C92 123.4(12)
N20 C93 C94 111.8(12)
C92 C93 C94 124.8(13)
N21 C94 N22 112.9(12)
N21 C94 C93 121.2(12)
N22 C94 C93 125.8(12)
N22 C95 C97 109.1(11)
N22 C95 C98 108.5(13)
C97 C95 C98 107.3(12)
N22 C95 C96 99.9(10)
C97 C95 C96 116.5(12)
C98 C95 C96 115.0(11)
C99 C96 N21 107.8(10)
C99 C96 C100 110.2(11)
N21 C96 C100 105.5(10)
C99 C96 C95 116.2(11)
N21 C96 C95 104.1(10)
C100 C96 C95 112.1(11)
C95 C97 H97A 109.5
C95 C97 H97B 109.5
H97A C97 H97B 109.5
C95 C97 H97C 109.5
H97A C97 H97C 109.5
H97B C97 H97C 109.5
C95 C98 H98A 109.5
C95 C98 H98B 109.5
H98A C98 H98B 109.5
C95 C98 H98C 109.5
H98A C98 H98C 109.5
H98B C98 H98C 109.5
C96 C99 H99A 109.5
C96 C99 H99B 109.5
H99A C99 H99B 109.5
C96 C99 H99C 109.5
H99A C99 H99C 109.5
H99B C99 H99C 109.5
C96 C100 H10C 109.5
C96 C100 H10D 109.5
H10C C100 H10D 109.5
C96 C100 H10E 109.5
H10C C100 H10E 109.5
H10D C100 H10E 109.5
O12 C101 H10F 109.5
O12 C101 H10G 109.5
H10F C101 H10G 109.5
O12 C101 H10H 109.5
H10F C101 H10H 109.5
H10G C101 H10H 109.5
O13 Cl1 O15 121(2)
O13 Cl1 O14 103(2)
O15 Cl1 O14 105.0(19)
O13 Cl1 O16 106.3(17)
O15 Cl1 O16 110.4(15)
O14 Cl1 O16 110(2)
O18 Cl2 O19 116.5(18)
O18 Cl2 O20 117.6(14)
O19 Cl2 O20 108.5(12)
O18 Cl2 O17 102.8(12)
O19 Cl2 O17 108.2(16)
O20 Cl2 O17 101.5(12)
O21 Cl3 O24 115.4(9)
O21 Cl3 O23 125.7(10)
O24 Cl3 O23 117.7(9)
O21 Cl3 O22 95.3(13)
O24 Cl3 O22 99.6(11)
O23 Cl3 O22 86.5(12)
O21 Cl3 O23' 87.7(18)
O24 Cl3 O23' 92.9(14)
O23 Cl3 O23' 79(2)
O22 Cl3 O23' 164(2)
O27 Cl4 O26 109.0(18)
O27 Cl4 O28 119.4(15)
O26 Cl4 O28 110.5(15)
O27 Cl4 O25 104.7(16)
O26 Cl4 O25 101.7(17)
O28 Cl4 O25 110.0(14)

loop_
_geom_bond_atom_site_label_1
_geom_bond_atom_site_label_2
_geom_bond_distance
Cu1 N1 1.988(11)
Cu1 N2 1.997(10)
Cu1 N4 1.999(12)
Cu1 N3 2.038(12)
Cu1 O6 2.360(10)
Cu2 N7 1.916(11)
Cu2 N5 1.934(10)
Cu2 N6 1.942(10)
Cu2 N8 1.946(12)
Cu3 N15 1.917(10)
Cu3 N13 1.920(10)
Cu3 N12 1.934(9)
Cu3 N14 1.952(12)
Cu4 N16 1.975(10)
Cu4 N18 1.987(11)
Cu4 N17 2.001(10)
Cu4 N19 2.027(11)
Cu4 O12 2.347(11)
Mn1 O2 2.169(8)
Mn1 O3 2.172(8)
Mn1 O1 2.182(8)
Mn1 N10 2.206(13)
Mn1 O4 2.211(8)
Mn1 N9 2.268(12)
Mn2 O10 2.152(8)
Mn2 O8 2.164(8)
Mn2 O9 2.185(8)
Mn2 N21 2.200(10)
Mn2 O7 2.231(9)
Mn2 N20 2.291(10)
O1 C2 1.248(13)
O2 C1 1.240(14)
O3 C21 1.263(14)
O4 C20 1.269(13)
O5 N11 1.29(2)
O7 C51 1.266(13)
O8 C52 1.249(13)
O9 C70 1.257(14)
O10 C71 1.256(13)
O11 N22 1.306(14)
O12 C101 1.355(19)
O12 H12C 0.8501
N1 C1 1.323(15)
N1 C19 1.409(14)
N2 C2 1.335(15)
N2 C3 1.419(15)
N3 C9 1.267(14)
N3 C10 1.469(17)
N4 C13 1.267(16)
N4 C12 1.478(17)
N5 C20 1.291(14)
N5 C38 1.402(15)
N6 C21 1.331(14)
N6 C22 1.424(16)
N7 C28 1.272(17)
N7 C29 1.483(16)
N8 C32 1.252(16)
N8 C31 1.506(17)
N9 C39 1.317(17)
N9 C43 1.329(18)
N10 C44 1.272(18)
N10 C46 1.517(18)
N11 C44 1.34(2)
N11 C45 1.41(3)
N12 C52 1.346(13)
N12 C53 1.446(13)
N13 C51 1.337(15)
N13 C69 1.393(14)
N14 C63 1.284(15)
N14 C62 1.491(15)
N15 C59 1.270(15)
N15 C60 1.487(15)
N16 C70 1.336(15)
N16 C88 1.417(14)
N17 C71 1.295(14)
N17 C72 1.405(14)
N18 C78 1.297(15)
N18 C79 1.490(16)
N19 C82 1.241(15)
N19 C81 1.475(16)
N20 C89 1.333(15)
N20 C93 1.348(14)
N21 C94 1.306(14)
N21 C96 1.509(14)
N22 C94 1.363(15)
N22 C95 1.493(16)
C1 C2 1.552(16)
C3 C8 1.396(17)
C3 C4 1.399(18)
C4 C5 1.377(17)
C4 H4A 0.9300
C5 C6 1.357(19)
C5 H5A 0.9300
C6 C7 1.356(19)
C6 H6A 0.9300
C7 C8 1.390(17)
C7 H7A 0.9300
C8 C9 1.425(17)
C9 H9A 0.9300
C10 C11 1.513(19)
C10 H10A 0.9700
C10 H10B 0.9700
C11 C12 1.502(19)
C11 H11A 0.9700
C11 H11B 0.9700
C12 H12A 0.9700
C12 H12B 0.9700
C13 C14 1.470(19)
C13 H13A 0.9300
C14 C15 1.396(17)
C14 C19 1.409(17)
C15 C16 1.37(2)
C15 H15A 0.9300
C16 C17 1.330(19)
C16 H16A 0.9300
C17 C18 1.405(16)
C17 H17A 0.9300
C18 C19 1.356(17)
C18 H18A 0.9300
C20 C21 1.540(17)
C22 C23 1.355(18)
C22 C27 1.450(17)
C23 C24 1.421(18)
C23 H23A 0.9300
C24 C25 1.375(18)
C24 H24A 0.9300
C25 C26 1.36(2)
C25 H25A 0.9300
C26 C27 1.437(19)
C26 H26A 0.9300
C27 C28 1.45(2)
C28 H28A 0.9300
C29 C30 1.52(2)
C29 H29A 0.9700
C29 H29B 0.9700
C30 C31 1.501(19)
C30 H30A 0.9700
C30 H30B 0.9700
C31 H31A 0.9700
C31 H31B 0.9700
C32 C33 1.475(19)
C32 H32A 0.9300
C33 C34 1.400(19)
C33 C38 1.417(19)
C34 C35 1.37(2)
C34 H34A 0.9300
C35 C36 1.34(2)
C35 H35A 0.9300
C36 C37 1.342(18)
C36 H36A 0.9300
C37 C38 1.417(18)
C37 H37A 0.9300
C39 C40 1.43(2)
C39 H39A 0.9300
C40 C41 1.34(3)
C40 H40A 0.9300
C41 C42 1.37(2)
C41 H41A 0.9300
C42 C43 1.46(2)
C42 H42 0.9300
C43 C44 1.44(2)
C45 C48 1.46(2)
C45 C47 1.54(3)
C45 C46 1.56(2)
C46 C50 1.55(2)
C46 C49 1.57(2)
C47 H47A 0.9600
C47 H47B 0.9600
C47 H47C 0.9600
C48 H48A 0.9600
C48 H48B 0.9600
C48 H48C 0.9600
C49 H49A 0.9600
C49 H49B 0.9600
C49 H49C 0.9600
C50 H50A 0.9600
C50 H50B 0.9600
C50 H50C 0.9600
C51 C52 1.518(16)
C53 C54 1.398(16)
C53 C58 1.404(15)
C54 C55 1.370(15)
C54 H54A 0.9300
C55 C56 1.377(16)
C55 H55A 0.9300
C56 C57 1.352(17)
C56 H56A 0.9300
C57 C58 1.394(15)
C57 H57A 0.9300
C58 C59 1.478(17)
C59 H59A 0.9300
C60 C61 1.529(18)
C60 H60A 0.9700
C60 H60B 0.9700
C61 C62 1.512(18)
C61 H61A 0.9700
C61 H61B 0.9700
C62 H62A 0.9700
C62 H62B 0.9700
C63 C64 1.502(19)
C63 H63A 0.9300
C64 C65 1.343(18)
C64 C69 1.429(17)
C65 C66 1.42(2)
C65 H65A 0.9300
C66 C67 1.39(2)
C66 H66A 0.9300
C67 C68 1.381(17)
C67 H67A 0.9300
C68 C69 1.413(16)
C68 H68A 0.9300
C70 C71 1.549(15)
C72 C77 1.373(16)
C72 C73 1.435(17)
C73 C74 1.425(16)
C73 H73A 0.9300
C74 C75 1.384(19)
C74 H74A 0.9300
C75 C76 1.391(19)
C75 H75A 0.9300
C76 C77 1.393(16)
C76 H76A 0.9300
C77 C78 1.456(17)
C78 H78A 0.9300
C79 C80 1.480(17)
C79 H79A 0.9700
C79 H79B 0.9700
C80 C81 1.537(18)
C80 H80A 0.9700
C80 H80B 0.9700
C81 H81A 0.9700
C81 H81B 0.9700
C82 C83 1.441(19)
C82 H82A 0.9300
C83 C88 1.378(18)
C83 C84 1.435(17)
C84 C85 1.409(19)
C84 H84A 0.9300
C85 C86 1.362(18)
C85 H85A 0.9300
C86 C87 1.409(17)
C86 H86A 0.9300
C87 C88 1.389(18)
C87 H87A 0.9300
C89 C90 1.375(19)
C89 H89A 0.9300
C90 C91 1.36(2)
C90 H90A 0.9300
C91 C92 1.430(19)
C91 H91A 0.9300
C92 C93 1.356(17)
C92 H92A 0.9300
C93 C94 1.474(17)
C95 C97 1.526(18)
C95 C98 1.541(18)
C95 C96 1.573(18)
C96 C99 1.503(16)
C96 C100 1.536(17)
C97 H97A 0.9600
C97 H97B 0.9600
C97 H97C 0.9600
C98 H98A 0.9600
C98 H98B 0.9600
C98 H98C 0.9600
C99 H99A 0.9600
C99 H99B 0.9600
C99 H99C 0.9600
C100 H10C 0.9600
C100 H10D 0.9600
C100 H10E 0.9600
C101 H10F 0.9600
C101 H10G 0.9600
C101 H10H 0.9600
Cl1 O13 1.23(2)
Cl1 O15 1.281(18)
Cl1 O14 1.29(2)
Cl1 O16 1.305(17)
Cl2 O18 1.288(16)
Cl2 O19 1.294(17)
Cl2 O20 1.408(18)
Cl2 O17 1.46(2)
Cl3 O21 1.403(8)
Cl3 O24 1.423(8)
Cl3 O23 1.432(9)
Cl3 O22 1.447(10)
Cl3 O23' 1.49(3)
Cl4 O27 1.289(17)
Cl4 O26 1.345(19)
Cl4 O28 1.379(15)
Cl4 O25 1.50(2)
C102 O29 1.413(10)

loop_
_geom_torsion_atom_site_label_1
_geom_torsion_atom_site_label_2
_geom_torsion_atom_site_label_3
_geom_torsion_atom_site_label_4
_geom_torsion
O2 Mn1 O1 C2 -12.1(8)
O3 Mn1 O1 C2 155.3(9)
N10 Mn1 O1 C2 -116.1(9)
O4 Mn1 O1 C2 81.3(8)
N9 Mn1 O1 C2 -83(2)
O3 Mn1 O2 C1 -31.4(16)
O1 Mn1 O2 C1 11.4(8)
N10 Mn1 O2 C1 106.4(9)
O4 Mn1 O2 C1 -82.4(9)
N9 Mn1 O2 C1 -178.9(9)
O2 Mn1 O3 C21 -36.7(16)
O1 Mn1 O3 C21 -77.9(9)
N10 Mn1 O3 C21 -176.3(10)
O4 Mn1 O3 C21 17.0(9)
N9 Mn1 O3 C21 111.2(9)
O2 Mn1 O4 C20 148.4(8)
O3 Mn1 O4 C20 -16.5(8)
O1 Mn1 O4 C20 72.0(8)
N10 Mn1 O4 C20 -54.9(15)
N9 Mn1 O4 C20 -110.8(8)
O10 Mn2 O7 C51 -146.8(8)
O8 Mn2 O7 C51 18.2(8)
O9 Mn2 O7 C51 -72.0(8)
N21 Mn2 O7 C51 41.2(15)
N20 Mn2 O7 C51 112.4(8)
O10 Mn2 O8 C52 20.1(13)
O9 Mn2 O8 C52 74.6(9)
N21 Mn2 O8 C52 168.6(9)
O7 Mn2 O8 C52 -18.4(8)
N20 Mn2 O8 C52 -119.0(9)
O10 Mn2 O9 C70 4.7(8)
O8 Mn2 O9 C70 -154.9(9)
N21 Mn2 O9 C70 115.2(9)
O7 Mn2 O9 C70 -81.5(9)
N20 Mn2 O9 C70 82.8(15)
O8 Mn2 O10 C71 48.4(12)
O9 Mn2 O10 C71 -9.0(8)
N21 Mn2 O10 C71 -97.6(9)
O7 Mn2 O10 C71 85.1(8)
N20 Mn2 O10 C71 -173.0(8)
N16 Cu4 O12 C101 -59.5(14)
N18 Cu4 O12 C101 125.3(14)
N17 Cu4 O12 C101 -142.0(14)
N19 Cu4 O12 C101 29.2(14)
N2 Cu1 N1 C1 -23.5(9)
N4 Cu1 N1 C1 150.3(9)
N3 Cu1 N1 C1 38.2(19)
O6 Cu1 N1 C1 -117.1(9)
N2 Cu1 N1 C19 161.3(11)
N4 Cu1 N1 C19 -24.9(11)
N3 Cu1 N1 C19 -137.0(14)
O6 Cu1 N1 C19 67.7(11)
N1 Cu1 N2 C2 25.1(8)
N4 Cu1 N2 C2 -14(3)
N3 Cu1 N2 C2 -138.4(9)
O6 Cu1 N2 C2 126.5(8)
N1 Cu1 N2 C3 -168.3(10)
N4 Cu1 N2 C3 152(2)
N3 Cu1 N2 C3 28.3(10)
O6 Cu1 N2 C3 -66.9(10)
N1 Cu1 N3 C9 -78.5(18)
N2 Cu1 N3 C9 -17.7(10)
N4 Cu1 N3 C9 170.5(10)
O6 Cu1 N3 C9 77.3(11)
N1 Cu1 N3 C10 104.1(16)
N2 Cu1 N3 C10 164.9(10)
N4 Cu1 N3 C10 -6.9(10)
O6 Cu1 N3 C10 -100.1(10)
N1 Cu1 N4 C13 11.3(11)
N2 Cu1 N4 C13 50(3)
N3 Cu1 N4 C13 173.7(11)
O6 Cu1 N4 C13 -90.7(11)
N1 Cu1 N4 C12 -168.2(11)
N2 Cu1 N4 C12 -129(3)
N3 Cu1 N4 C12 -5.7(11)
O6 Cu1 N4 C12 89.8(11)
N7 Cu2 N5 C20 103(2)
N6 Cu2 N5 C20 9.2(9)
N8 Cu2 N5 C20 -148.8(9)
N7 Cu2 N5 C38 -83(2)
N6 Cu2 N5 C38 -176.9(10)
N8 Cu2 N5 C38 25.1(10)
N7 Cu2 N6 C21 -170.8(8)
N5 Cu2 N6 C21 -6.1(8)
N8 Cu2 N6 C21 82.1(15)
N7 Cu2 N6 C22 12.9(10)
N5 Cu2 N6 C22 177.6(10)
N8 Cu2 N6 C22 -94.2(15)
N5 Cu2 N7 C28 -101(2)
N6 Cu2 N7 C28 -8.1(13)
N8 Cu2 N7 C28 151.0(13)
N5 Cu2 N7 C29 75(2)
N6 Cu2 N7 C29 168.3(10)
N8 Cu2 N7 C29 -32.6(10)
N7 Cu2 N8 C32 155.3(12)
N5 Cu2 N8 C32 -10.2(12)
N6 Cu2 N8 C32 -97.1(17)
N7 Cu2 N8 C31 -32.5(10)
N5 Cu2 N8 C31 162.1(9)
N6 Cu2 N8 C31 75.1(15)
O2 Mn1 N9 C39 78.4(11)
O3 Mn1 N9 C39 -91.6(11)
O1 Mn1 N9 C39 147.4(18)
N10 Mn1 N9 C39 -178.4(12)
O4 Mn1 N9 C39 -17.1(11)
O2 Mn1 N9 C43 -114.0(11)
O3 Mn1 N9 C43 76.0(11)
O1 Mn1 N9 C43 -45(3)
N10 Mn1 N9 C43 -10.8(10)
O4 Mn1 N9 C43 150.4(11)
O2 Mn1 N10 C44 104.6(11)
O3 Mn1 N10 C44 -87.9(11)
O1 Mn1 N10 C44 -177.6(11)
O4 Mn1 N10 C44 -51.2(18)
N9 Mn1 N10 C44 8.4(11)
O2 Mn1 N10 C46 -84.6(13)
O3 Mn1 N10 C46 82.8(13)
O1 Mn1 N10 C46 -6.9(13)
O4 Mn1 N10 C46 119.5(14)
N9 Mn1 N10 C46 179.2(14)
N15 Cu3 N12 C52 179.6(8)
N13 Cu3 N12 C52 12.8(8)
N14 Cu3 N12 C52 -75.7(15)
N15 Cu3 N12 C53 -10.5(9)
N13 Cu3 N12 C53 -177.4(9)
N14 Cu3 N12 C53 94.2(15)
N15 Cu3 N13 C51 -107(2)
N12 Cu3 N13 C51 -12.3(9)
N14 Cu3 N13 C51 147.0(9)
N15 Cu3 N13 C69 78(2)
N12 Cu3 N13 C69 172.3(10)
N14 Cu3 N13 C69 -28.4(10)
N15 Cu3 N14 C63 -152.9(11)
N13 Cu3 N14 C63 14.5(11)
N12 Cu3 N14 C63 101.6(15)
N15 Cu3 N14 C62 34.1(9)
N13 Cu3 N14 C62 -158.5(9)
N12 Cu3 N14 C62 -71.4(15)
N13 Cu3 N15 C59 99(2)
N12 Cu3 N15 C59 5.6(11)
N14 Cu3 N15 C59 -154.4(11)
N13 Cu3 N15 C60 -75(2)
N12 Cu3 N15 C60 -168.2(9)
N14 Cu3 N15 C60 31.8(9)
N18 Cu4 N16 C70 26(4)
N17 Cu4 N16 C70 -19.6(9)
N19 Cu4 N16 C70 147.7(9)
O12 Cu4 N16 C70 -111.6(9)
N18 Cu4 N16 C88 -150(3)
N17 Cu4 N16 C88 165.1(11)
N19 Cu4 N16 C88 -27.7(10)
O12 Cu4 N16 C88 73.0(10)
N16 Cu4 N17 C71 19.0(9)
N18 Cu4 N17 C71 -155.9(9)
N19 Cu4 N17 C71 -35(2)
O12 Cu4 N17 C71 111.8(9)
N16 Cu4 N17 C72 -169.9(10)
N18 Cu4 N17 C72 15.1(10)
N19 Cu4 N17 C72 136.3(15)
O12 Cu4 N17 C72 -77.1(10)
N16 Cu4 N18 C78 -48(4)
N17 Cu4 N18 C78 -3.4(10)
N19 Cu4 N18 C78 -169.8(10)
O12 Cu4 N18 C78 89.1(10)
N16 Cu4 N18 C79 133(3)
N17 Cu4 N18 C79 177.4(10)
N19 Cu4 N18 C79 11.0(11)
O12 Cu4 N18 C79 -90.1(10)
N16 Cu4 N19 C82 15.7(11)
N18 Cu4 N19 C82 -170.4(11)
N17 Cu4 N19 C82 69(2)
O12 Cu4 N19 C82 -77.1(11)
N16 Cu4 N19 C81 -170.1(10)
N18 Cu4 N19 C81 3.8(10)
N17 Cu4 N19 C81 -117.0(16)
O12 Cu4 N19 C81 97.1(10)
O10 Mn2 N20 C89 -79.8(10)
O8 Mn2 N20 C89 84.2(10)
O9 Mn2 N20 C89 -154.2(11)
N21 Mn2 N20 C89 171.6(10)
O7 Mn2 N20 C89 9.7(10)
O10 Mn2 N20 C93 112.1(8)
O8 Mn2 N20 C93 -84.0(8)
O9 Mn2 N20 C93 37.6(17)
N21 Mn2 N20 C93 3.5(8)
O7 Mn2 N20 C93 -158.5(8)
O10 Mn2 N21 C94 -94.0(9)
O8 Mn2 N21 C94 99.4(9)
O9 Mn2 N21 C94 -169.5(9)
O7 Mn2 N21 C94 77.5(14)
N20 Mn2 N21 C94 1.6(8)
O10 Mn2 N21 C96 82.1(10)
O8 Mn2 N21 C96 -84.5(10)
O9 Mn2 N21 C96 6.6(10)
O7 Mn2 N21 C96 -106.5(14)
N20 Mn2 N21 C96 177.7(11)
Mn1 O2 C1 N1 169.4(11)
Mn1 O2 C1 C2 -9.2(13)
C19 N1 C1 O2 14(2)
Cu1 N1 C1 O2 -161.3(11)
C19 N1 C1 C2 -166.9(10)
Cu1 N1 C1 C2 17.4(13)
Mn1 O1 C2 N2 -173.3(10)
Mn1 O1 C2 C1 11.5(13)
C3 N2 C2 O1 -5(2)
Cu1 N2 C2 O1 162.5(11)
C3 N2 C2 C1 170.2(10)
Cu1 N2 C2 C1 -22.2(12)
O2 C1 C2 O1 -1.8(17)
N1 C1 C2 O1 179.3(11)
O2 C1 C2 N2 -177.7(11)
N1 C1 C2 N2 3.5(15)
C2 N2 C3 C8 143.0(12)
Cu1 N2 C3 C8 -22.4(17)
C2 N2 C3 C4 -42.5(17)
Cu1 N2 C3 C4 152.1(10)
C8 C3 C4 C5 -5(2)
N2 C3 C4 C5 -179.1(12)
C3 C4 C5 C6 0(2)
C4 C5 C6 C7 2(2)
C5 C6 C7 C8 0(2)
C6 C7 C8 C3 -5(2)
C6 C7 C8 C9 179.4(13)
C4 C3 C8 C7 7.1(19)
N2 C3 C8 C7 -178.3(11)
C4 C3 C8 C9 -177.7(12)
N2 C3 C8 C9 -3.0(19)
C10 N3 C9 C8 178.9(13)
Cu1 N3 C9 C8 1.5(19)
C7 C8 C9 N3 -170.5(13)
C3 C8 C9 N3 14(2)
C9 N3 C10 C11 -130.0(13)
Cu1 N3 C10 C11 47.5(15)
N3 C10 C11 C12 -83.3(15)
C13 N4 C12 C11 158.1(14)
Cu1 N4 C12 C11 -22.4(18)
C10 C11 C12 N4 67.8(17)
C12 N4 C13 C14 -179.5(14)
Cu1 N4 C13 C14 1(2)
N4 C13 C14 C15 169.3(14)
N4 C13 C14 C19 -8(2)
C19 C14 C15 C16 2(2)
C13 C14 C15 C16 -175.1(13)
C14 C15 C16 C17 1(2)
C15 C16 C17 C18 -2(2)
C16 C17 C18 C19 0(2)
C17 C18 C19 N1 -178.7(11)
C17 C18 C19 C14 3.1(19)
C1 N1 C19 C18 31.7(18)
Cu1 N1 C19 C18 -153.5(10)
C1 N1 C19 C14 -150.1(12)
Cu1 N1 C19 C14 24.8(16)
C15 C14 C19 C18 -3.9(19)
C13 C14 C19 C18 172.7(12)
C15 C14 C19 N1 177.8(11)
C13 C14 C19 N1 -5.6(19)
Mn1 O4 C20 N5 -168.0(11)
Mn1 O4 C20 C21 13.9(12)
C38 N5 C20 O4 -2(2)
Cu2 N5 C20 O4 171.9(10)
C38 N5 C20 C21 175.9(11)
Cu2 N5 C20 C21 -10.0(13)
Mn1 O3 C21 N6 161.3(10)
Mn1 O3 C21 C20 -15.7(14)
C22 N6 C21 O3 2(2)
Cu2 N6 C21 O3 -174.7(11)
C22 N6 C21 C20 178.8(10)
Cu2 N6 C21 C20 2.4(13)
O4 C20 C21 O3 1.0(16)
N5 C20 C21 O3 -177.4(11)
O4 C20 C21 N6 -176.4(10)
N5 C20 C21 N6 5.2(16)
C21 N6 C22 C23 -5.8(19)
Cu2 N6 C22 C23 170.1(11)
C21 N6 C22 C27 175.1(11)
Cu2 N6 C22 C27 -9.0(15)
N6 C22 C23 C24 177.0(12)
C27 C22 C23 C24 -4(2)
C22 C23 C24 C25 4(2)
C23 C24 C25 C26 -3(2)
C24 C25 C26 C27 2(2)
C25 C26 C27 C22 -2(2)
C25 C26 C27 C28 -177.1(15)
C23 C22 C27 C26 2.9(19)
N6 C22 C27 C26 -178.0(11)
C23 C22 C27 C28 177.5(14)
N6 C22 C27 C28 -3.4(19)
C29 N7 C28 C27 -177.0(13)
Cu2 N7 C28 C27 -1(2)
C26 C27 C28 N7 -176.6(14)
C22 C27 C28 N7 9(2)
C28 N7 C29 C30 -112.2(15)
Cu2 N7 C29 C30 71.1(13)
N7 C29 C30 C31 -38.6(19)
C29 C30 C31 N8 -29(2)
C32 N8 C31 C30 -120.8(15)
Cu2 N8 C31 C30 66.2(15)
C31 N8 C32 C33 -179.1(12)
Cu2 N8 C32 C33 -7(2)
N8 C32 C33 C34 -161.3(14)
N8 C32 C33 C38 16(2)
C38 C33 C34 C35 -3(2)
C32 C33 C34 C35 174.4(16)
C33 C34 C35 C36 1(3)
C34 C35 C36 C37 1(3)
C35 C36 C37 C38 -2(3)
C20 N5 C38 C33 149.8(13)
Cu2 N5 C38 C33 -23.6(17)
C20 N5 C38 C37 -35.0(18)
Cu2 N5 C38 C37 151.7(10)
C34 C33 C38 N5 177.7(12)
C32 C33 C38 N5 1(2)
C34 C33 C38 C37 2.1(19)
C32 C33 C38 C37 -174.7(12)
C36 C37 C38 N5 -175.4(13)
C36 C37 C38 C33 0(2)
C43 N9 C39 C40 5(2)
Mn1 N9 C39 C40 172.3(11)
N9 C39 C40 C41 -10(3)
C39 C40 C41 C42 11(3)
C40 C41 C42 C43 -8(3)
C39 N9 C43 C44 179.6(13)
Mn1 N9 C43 C44 11.5(17)
C39 N9 C43 C42 -2(2)
Mn1 N9 C43 C42 -170.5(12)
C41 C42 C43 N9 4(3)
C41 C42 C43 C44 -178.7(18)
C46 N10 C44 N11 -1(2)
Mn1 N10 C44 N11 172.2(12)
C46 N10 C44 C43 -178.8(14)
Mn1 N10 C44 C43 -6(2)
O5 N11 C44 N10 180(3)
C45 N11 C44 N10 5(3)
O5 N11 C44 C43 -2(4)
C45 N11 C44 C43 -177.1(17)
N9 C43 C44 N10 -4(2)
C42 C43 C44 N10 178.0(16)
N9 C43 C44 N11 178.2(17)
C42 C43 C44 N11 0(3)
O5 N11 C45 C48 55(3)
C44 N11 C45 C48 -130(2)
O5 N11 C45 C47 -64(3)
C44 N11 C45 C47 110.9(19)
O5 N11 C45 C46 178(2)
C44 N11 C45 C46 -6(2)
C44 N10 C46 C50 118.1(16)
Mn1 N10 C46 C50 -53.1(18)
C44 N10 C46 C45 -3.0(17)
Mn1 N10 C46 C45 -174.2(11)
C44 N10 C46 C49 -128.0(16)
Mn1 N10 C46 C49 60.9(18)
N11 C45 C46 N10 5.4(19)
C48 C45 C46 N10 127.3(19)
C47 C45 C46 N10 -113(2)
N11 C45 C46 C50 -109(2)
C48 C45 C46 C50 13(3)
C47 C45 C46 C50 133(2)
N11 C45 C46 C49 122.3(19)
C48 C45 C46 C49 -116(2)
C47 C45 C46 C49 4(3)
Mn2 O7 C51 N13 161.8(11)
Mn2 O7 C51 C52 -16.9(13)
C69 N13 C51 O7 6(2)
Cu3 N13 C51 O7 -169.6(10)
C69 N13 C51 C52 -175.4(10)
Cu3 N13 C51 C52 9.1(13)
Mn2 O8 C52 N12 -162.7(10)
Mn2 O8 C52 C51 15.7(13)
C53 N12 C52 O8 -3.2(18)
Cu3 N12 C52 O8 167.5(11)
C53 N12 C52 C51 178.4(9)
Cu3 N12 C52 C51 -10.9(12)
O7 C51 C52 O8 1.6(16)
N13 C51 C52 O8 -177.3(11)
O7 C51 C52 N12 -179.7(10)
N13 C51 C52 N12 1.4(15)
C52 N12 C53 C54 -7.7(16)
Cu3 N12 C53 C54 -176.6(9)
C52 N12 C53 C58 174.3(10)
Cu3 N12 C53 C58 5.4(14)
C58 C53 C54 C55 -1.1(18)
N12 C53 C54 C55 -179.0(11)
C53 C54 C55 C56 -3(2)
C54 C55 C56 C57 6(2)
C55 C56 C57 C58 -4(2)
C56 C57 C58 C53 0.3(19)
C56 C57 C58 C59 174.2(12)
C54 C53 C58 C57 2.4(17)
N12 C53 C58 C57 -179.5(10)
C54 C53 C58 C59 -170.9(12)
N12 C53 C58 C59 7.3(17)
C60 N15 C59 C58 177.9(12)
Cu3 N15 C59 C58 4(2)
C57 C58 C59 N15 173.3(13)
C53 C58 C59 N15 -13(2)
C59 N15 C60 C61 116.2(13)
Cu3 N15 C60 C61 -69.8(12)
N15 C60 C61 C62 34.0(16)
C63 N14 C62 C61 115.3(14)
Cu3 N14 C62 C61 -71.2(13)
C60 C61 C62 N14 34.6(17)
C62 N14 C63 C64 177.1(12)
Cu3 N14 C63 C64 4.3(19)
N14 C63 C64 C65 164.8(14)
N14 C63 C64 C69 -17(2)
C69 C64 C65 C66 1(2)
C63 C64 C65 C66 179.1(14)
C64 C65 C66 C67 3(3)
C65 C66 C67 C68 -3(2)
C66 C67 C68 C69 -1(2)
C51 N13 C69 C68 33.0(17)
Cu3 N13 C69 C68 -152.0(9)
C51 N13 C69 C64 -150.4(13)
Cu3 N13 C69 C64 24.6(17)
C67 C68 C69 N13 -179.3(11)
C67 C68 C69 C64 3.9(18)
C65 C64 C69 N13 179.5(13)
C63 C64 C69 N13 1(2)
C65 C64 C69 C68 -4(2)
C63 C64 C69 C68 177.8(11)
Mn2 O9 C70 N16 174.7(11)
Mn2 O9 C70 C71 -0.8(13)
C88 N16 C70 O9 17(2)
Cu4 N16 C70 O9 -158.9(11)
C88 N16 C70 C71 -167.5(10)
Cu4 N16 C70 C71 16.7(13)
Mn2 O10 C71 N17 -171.4(11)
Mn2 O10 C71 C70 11.2(13)
C72 N17 C71 O10 -4(2)
Cu4 N17 C71 O10 167.7(11)
C72 N17 C71 C70 173.5(10)
Cu4 N17 C71 C70 -14.9(13)
O9 C70 C71 O10 -7.0(16)
N16 C70 C71 O10 176.8(10)
O9 C70 C71 N17 175.2(11)
N16 C70 C71 N17 -1.0(16)
C71 N17 C72 C77 151.2(12)
Cu4 N17 C72 C77 -19.2(16)
C71 N17 C72 C73 -32.3(17)
Cu4 N17 C72 C73 157.4(9)
C77 C72 C73 C74 -3.8(18)
N17 C72 C73 C74 179.5(11)
C72 C73 C74 C75 -1(2)
C73 C74 C75 C76 3(2)
C74 C75 C76 C77 0(2)
N17 C72 C77 C76 -177.1(11)
C73 C72 C77 C76 6.3(18)
N17 C72 C77 C78 8.4(19)
C73 C72 C77 C78 -168.2(11)
C75 C76 C77 C72 -4(2)
C75 C76 C77 C78 170.6(13)
C79 N18 C78 C77 174.2(12)
Cu4 N18 C78 C77 -5.1(19)
C72 C77 C78 N18 5(2)
C76 C77 C78 N18 -170.2(13)
C78 N18 C79 C80 -162.8(12)
Cu4 N18 C79 C80 16.5(17)
N18 C79 C80 C81 -64.0(17)
C82 N19 C81 C80 130.7(12)
Cu4 N19 C81 C80 -44.0(14)
C79 C80 C81 N19 80.4(15)
C81 N19 C82 C83 -177.6(13)
Cu4 N19 C82 C83 -3(2)
N19 C82 C83 C88 -6(2)
N19 C82 C83 C84 171.9(13)
C88 C83 C84 C85 4.2(19)
C82 C83 C84 C85 -174.1(11)
C83 C84 C85 C86 -1(2)
C84 C85 C86 C87 -2(2)
C85 C86 C87 C88 3(2)
C84 C83 C88 C87 -4(2)
C82 C83 C88 C87 174.5(12)
C84 C83 C88 N16 176.5(11)
C82 C83 C88 N16 -5.3(19)
C86 C87 C88 C83 0(2)
C86 C87 C88 N16 179.9(11)
C70 N16 C88 C83 -148.5(12)
Cu4 N16 C88 C83 26.6(17)
C70 N16 C88 C87 31.7(17)
Cu4 N16 C88 C87 -153.2(10)
C93 N20 C89 C90 -0.8(19)
Mn2 N20 C89 C90 -168.9(11)
N20 C89 C90 C91 1(2)
C89 C90 C91 C92 -2(2)
C90 C91 C92 C93 4(2)
C89 N20 C93 C92 2.4(18)
Mn2 N20 C93 C92 171.3(10)
C89 N20 C93 C94 -176.2(10)
Mn2 N20 C93 C94 -7.3(12)
C91 C92 C93 N20 -4(2)
C91 C92 C93 C94 174.5(12)
C96 N21 C94 N22 -0.9(14)
Mn2 N21 C94 N22 176.1(8)
C96 N21 C94 C93 176.6(10)
Mn2 N21 C94 C93 -6.4(15)
O11 N22 C94 N21 -178.1(12)
C95 N22 C94 N21 11.2(16)
O11 N22 C94 C93 5(2)
C95 N22 C94 C93 -166.2(12)
N20 C93 C94 N21 9.2(16)
C92 C93 C94 N21 -169.4(13)
N20 C93 C94 N22 -173.7(12)
C92 C93 C94 N22 8(2)
O11 N22 C95 C97 51.0(18)
C94 N22 C95 C97 -138.0(12)
O11 N22 C95 C98 -65.6(17)
C94 N22 C95 C98 105.4(13)
O11 N22 C95 C96 173.6(12)
C94 N22 C95 C96 -15.3(14)
C94 N21 C96 C99 -132.9(11)
Mn2 N21 C96 C99 50.8(14)
C94 N21 C96 C100 109.3(12)
Mn2 N21 C96 C100 -67.0(13)
C94 N21 C96 C95 -8.9(13)
Mn2 N21 C96 C95 174.9(8)
N22 C95 C96 C99 132.2(12)
C97 C95 C96 C99 -110.5(13)
C98 C95 C96 C99 16.3(18)
N22 C95 C96 N21 13.8(12)
C97 C95 C96 N21 131.0(11)
C98 C95 C96 N21 -102.1(13)
N22 C95 C96 C100 -99.8(12)
C97 C95 C96 C100 17.5(16)
C98 C95 C96 C100 144.3(13)
